data_4028122
loop_
_publ_author_name
'Ying Han'
'Jing Cao'
'Peng-Fei Li'
'Qian-Shou Zong'
'Jian-Min Zhao'
'Jia-Bin Guo'
'Jun-Feng Xiang'
'Chuan-Feng Chen'

_publ_section_title
;
 Complexation of Triptycene-Derived Macrotricyclic Polyether with Paraquat
 Derivatives, Diquat, and a 2,7-Diazapyrenium Salt: Guest-Induced
 Conformational Changes of the Host
;
_journal_name_full 'Journal of Organic Chemistry'
_journal_page_first 3235
_journal_page_last 3242
_journal_paper_doi 10.1021/jo400148b
_journal_volume 78
_journal_year 2013
_chemical_formula_sum 'C96 H114 F12 N2 O20 P2'
_chemical_formula_weight 1905.83
_chemical_name_systematic
; 
 ? 
;
_space_group_IT_number 2
_symmetry_cell_setting triclinic
_symmetry_space_group_name_Hall '-P 1'
_symmetry_space_group_name_H-M 'P -1'
_atom_sites_solution_hydrogens geom
_atom_sites_solution_primary direct
_atom_sites_solution_secondary difmap
_audit_creation_method SHELXL-97
_cell_angle_alpha 71.40(3)
_cell_angle_beta 80.78(3)
_cell_angle_gamma 77.61(3)
_cell_formula_units_Z 2
_cell_length_a 14.800(3)
_cell_length_b 17.228(3)
_cell_length_c 19.160(4)
_cell_measurement_reflns_used 14176
_cell_measurement_temperature 173(2)
_cell_measurement_theta_max 27.4571
_cell_measurement_theta_min 1.7198
_cell_volume 4500.0(18)
_computing_cell_refinement 'CrystalClear (Rigaku Inc., 2008)'
_computing_data_collection 'CrystalClear (Rigaku Inc., 2008)'
_computing_data_reduction 'CrystalClear (Rigaku Inc., 2008)'
_computing_molecular_graphics
;
 Mercury: visualization and analysis of crystal structures, C. F. Macrae,
 P. R. Edgington, P. McCabe, E. Pidcock, G. P. Shields, R. Taylor,
 M. Towler and J. van de Streek, J. Appl. Cryst., 39, 453-457, 2006.
;
_computing_publication_material 'SHELX-97 (Sheldrick, 2008)'
_computing_structure_refinement 'SHELX-97 (Sheldrick, 2008)'
_computing_structure_solution 'SHELX-97 (Sheldrick, 2008)'
_diffrn_ambient_temperature 173(2)
_diffrn_detector_area_resol_mean 28.5714
_diffrn_measured_fraction_theta_full 0.992
_diffrn_measured_fraction_theta_max 0.992
_diffrn_measurement_device_type 'Saturn724+ CCD'
_diffrn_measurement_method '\w scans at fixed \c = 45\%'
_diffrn_radiation_monochromator graphite
_diffrn_radiation_source 'fine-focus sealed tube'
_diffrn_radiation_type MoK\a
_diffrn_radiation_wavelength 0.71073
_diffrn_reflns_av_R_equivalents 0.0628
_diffrn_reflns_av_sigmaI/netI 0.0923
_diffrn_reflns_limit_h_max 17
_diffrn_reflns_limit_h_min -17
_diffrn_reflns_limit_k_max 19
_diffrn_reflns_limit_k_min -20
_diffrn_reflns_limit_l_max 22
_diffrn_reflns_limit_l_min -22
_diffrn_reflns_number 32166
_diffrn_reflns_theta_full 25.00
_diffrn_reflns_theta_max 25.00
_diffrn_reflns_theta_min 1.13
_exptl_absorpt_coefficient_mu 0.147
_exptl_absorpt_correction_T_max 1.0000
_exptl_absorpt_correction_T_min 0.6503
_exptl_absorpt_correction_type multi-scan
_exptl_absorpt_process_details 'CrystalClear (Rigaku Inc., 2008)'
_exptl_crystal_colour yellow
_exptl_crystal_density_diffrn 1.406
_exptl_crystal_description block
_exptl_crystal_F_000 2004
_exptl_crystal_size_max 0.50
_exptl_crystal_size_mid 0.28
_exptl_crystal_size_min 0.24
_refine_diff_density_max 0.923
_refine_diff_density_min -0.501
_refine_diff_density_rms 0.118
_refine_ls_extinction_method none
_refine_ls_goodness_of_fit_ref 1.183
_refine_ls_hydrogen_treatment constr
_refine_ls_matrix_type full
_refine_ls_number_parameters 1559
_refine_ls_number_reflns 15738
_refine_ls_number_restraints 2783
_refine_ls_restrained_S_all 1.154
_refine_ls_R_factor_all 0.2153
_refine_ls_R_factor_gt 0.1713
_refine_ls_shift/su_max 0.096
_refine_ls_shift/su_mean 0.002
_refine_ls_structure_factor_coef Fsqd
_refine_ls_weighting_details 'calc w=1/[\s^2^(Fo^2^)+(0.1815P)^2^+12.3968P] where P=(Fo^2^+2Fc^2^)/3'
_refine_ls_weighting_scheme calc
_refine_ls_wR_factor_gt 0.3974
_refine_ls_wR_factor_ref 0.4345
_reflns_number_gt 10773
_reflns_number_total 15738
_reflns_threshold_expression >2sigma(I)
_cod_data_source_file jo400148b_si_010.cif
_cod_data_source_block a
_cod_original_cell_volume 4500.2(16)
_cod_database_code 4028122

loop_
_symmetry_equiv_pos_as_xyz
'x, y, z'
'-x, -y, -z'

loop_
_atom_site_label
_atom_site_type_symbol
_atom_site_fract_x
_atom_site_fract_y
_atom_site_fract_z
_atom_site_U_iso_or_equiv
_atom_site_adp_type
_atom_site_occupancy
_atom_site_symmetry_multiplicity
_atom_site_calc_flag
_atom_site_refinement_flags
_atom_site_disorder_assembly
_atom_site_disorder_group
P1 P 0.84051(14) 0.12454(13) 0.17559(12) 0.0551(6) Uani 1 1 d U . .
P2 P 0.1875(2) 0.89749(19) 0.35067(16) 0.0900(9) Uani 1 1 d U . .
F1 F 0.8641(4) 0.0932(4) 0.1038(3) 0.0843(16) Uani 1 1 d U . .
F2 F 0.7896(3) 0.0466(3) 0.2195(3) 0.0754(14) Uani 1 1 d U . .
F3 F 0.7447(4) 0.1754(4) 0.1459(3) 0.0864(16) Uani 1 1 d U . .
F4 F 0.8175(4) 0.1554(3) 0.2467(3) 0.0784(14) Uani 1 1 d U . .
F5 F 0.8917(4) 0.2000(3) 0.1326(3) 0.0937(17) Uani 1 1 d U . .
F6 F 0.9360(3) 0.0707(3) 0.2060(3) 0.0850(16) Uani 1 1 d U . .
F7 F 0.1870(6) 0.8650(5) 0.2831(4) 0.125(2) Uani 1 1 d U . .
F8 F 0.1061(6) 0.8418(6) 0.3929(5) 0.160(3) Uani 1 1 d U . .
F9 F 0.1057(6) 0.9693(5) 0.3216(5) 0.163(3) Uani 1 1 d U . .
F10 F 0.1735(7) 0.9140(7) 0.4266(5) 0.179(4) Uani 1 1 d U . .
F11 F 0.2604(7) 0.9500(5) 0.3072(6) 0.174(4) Uani 1 1 d U . .
F12 F 0.2627(5) 0.8179(5) 0.3809(4) 0.134(3) Uani 1 1 d U . .
O1 O 0.2922(4) 1.0203(3) -0.0257(3) 0.0648(14) Uani 1 1 d U A .
O2 O 0.3434(6) 1.1414(5) -0.1556(4) 0.079(2) Uani 0.770(6) 1 d PDU A 1
O2A O 0.2435(18) 1.1731(17) -0.1370(13) 0.077(4) Uani 0.230(6) 1 d PDU A 2
O3 O 0.2133(8) 1.2843(8) -0.1026(6) 0.088(2) Uani 0.770(6) 1 d PDU A 1
O3A O 0.224(3) 1.289(3) -0.122(2) 0.087(3) Uani 0.230(6) 1 d PDU A 2
O4 O 0.0556(7) 1.3368(7) -0.0240(6) 0.099(3) Uani 0.770(6) 1 d PDU A 1
O4A O 0.0500(19) 1.374(2) -0.018(2) 0.086(3) Uani 0.230(6) 1 d PDU A 2
O5 O -0.1360(7) 1.4195(7) 0.0904(5) 0.068(2) Uani 0.770(6) 1 d PDU A 1
O5A O -0.119(3) 1.430(2) 0.1007(15) 0.066(4) Uani 0.230(6) 1 d PDU A 2
O6 O -0.0545(6) 1.4218(7) 0.2099(5) 0.062(2) Uani 0.764(7) 1 d PDU B 1
O6A O -0.0561(17) 1.420(2) 0.230(2) 0.067(4) Uani 0.236(7) 1 d PDU B 2
O7 O 0.1404(5) 1.4054(4) 0.1604(4) 0.0598(18) Uani 0.764(7) 1 d PDU B 1
O7A O 0.1239(18) 1.4223(19) 0.2132(16) 0.080(4) Uani 0.236(7) 1 d PDU B 2
O8 O 0.2934(8) 1.3395(7) 0.0606(6) 0.110(3) Uani 0.764(7) 1 d PDU B 1
O8A O 0.312(2) 1.3354(17) 0.1373(17) 0.093(4) Uani 0.236(7) 1 d PDU B 2
O9 O 0.4045(6) 1.1728(6) 0.1039(5) 0.056(2) Uani 0.764(7) 1 d PDU B 1
O9A O 0.398(2) 1.1761(19) 0.083(2) 0.062(4) Uani 0.236(7) 1 d PDU B 2
O10 O 0.3854(4) 1.0232(3) 0.0744(3) 0.0572(13) Uani 1 1 d U . .
O11 O 0.0342(4) 0.6016(3) 0.2760(3) 0.0651(14) Uani 1 1 d DU . .
O12 O -0.1930(6) 0.6211(6) 0.3618(6) 0.073(2) Uani 0.664(6) 1 d PDU C 1
O12A O -0.1795(14) 0.6118(13) 0.3232(12) 0.074(3) Uani 0.336(6) 1 d PDU C 2
O13 O -0.3692(8) 0.7186(7) 0.3939(6) 0.080(2) Uani 0.664(6) 1 d PDU C 1
O13A O -0.3560(16) 0.6730(16) 0.3722(12) 0.084(3) Uani 0.336(6) 1 d PDU C 2
O14 O -0.5014(7) 0.8833(6) 0.3634(5) 0.079(2) Uani 0.664(6) 1 d PDU C 1
O14A O -0.4107(12) 0.8499(11) 0.3464(10) 0.074(3) Uani 0.336(6) 1 d PDU C 2
O15 O -0.4069(4) 1.0076(3) 0.3586(3) 0.0616(14) Uani 1 1 d U B .
O16 O -0.3379(5) 1.0029(3) 0.4755(3) 0.0743(16) Uani 1 1 d U B .
O17 O -0.2894(8) 0.8449(7) 0.5783(8) 0.059(3) Uani 0.620(8) 1 d PDU B 1
O17A O -0.3124(15) 0.8403(10) 0.5719(12) 0.060(3) Uani 0.380(8) 1 d PDU B 2
O18 O -0.1828(7) 0.6837(7) 0.5879(6) 0.061(2) Uani 0.620(8) 1 d PDU B 1
O18A O -0.1916(13) 0.6877(12) 0.5581(10) 0.067(3) Uani 0.380(8) 1 d PDU B 2
O19 O -0.0080(7) 0.6337(6) 0.5074(6) 0.069(2) Uani 0.620(8) 1 d PDU B 1
O19A O 0.0094(11) 0.6105(11) 0.5479(10) 0.070(3) Uani 0.380(8) 1 d PDU B 2
O20 O 0.1201(4) 0.6095(3) 0.3901(3) 0.0558(13) Uani 1 1 d DU . .
N1 N 0.8611(4) 0.9165(4) 0.4252(3) 0.0541(15) Uani 1 1 d U . .
N2 N 0.1262(5) 1.0729(6) 0.0945(5) 0.0788(19) Uani 1 1 d U . .
C1 C 0.1152(5) 0.6344(4) 0.2619(4) 0.0481(15) Uani 1 1 d U B .
C2 C 0.1592(5) 0.6381(4) 0.3180(4) 0.0492(16) Uani 1 1 d U B .
C3 C 0.2438(5) 0.6683(4) 0.3011(4) 0.0487(16) Uani 1 1 d U . .
H3 H 0.2735 0.6733 0.3395 0.058 Uiso 1 1 calc R B .
C4 C 0.2839(5) 0.6906(4) 0.2284(4) 0.0507(16) Uani 1 1 d U B .
C5 C 0.2402(5) 0.6858(4) 0.1716(4) 0.0494(16) Uani 1 1 d U . .
C6 C 0.1541(5) 0.6580(4) 0.1884(4) 0.0442(15) Uani 1 1 d U B .
H6 H 0.1227 0.6553 0.1499 0.053 Uiso 1 1 calc R . .
C7 C 0.2937(5) 0.7131(4) 0.0946(4) 0.0528(17) Uani 1 1 d U B .
C8 C 0.2439(6) 0.7090(5) 0.0320(4) 0.059(2) Uani 1 1 d U . .
H8A H 0.2308 0.6527 0.0427 0.088 Uiso 1 1 calc R B .
H8B H 0.2836 0.7227 -0.0148 0.088 Uiso 1 1 calc R . .
H8C H 0.1854 0.7489 0.0279 0.088 Uiso 1 1 calc R . .
C9 C 0.3882(5) 0.6554(4) 0.1032(5) 0.0557(17) Uani 1 1 d U . .
C10 C 0.4294(6) 0.6028(5) 0.0612(5) 0.067(2) Uani 1 1 d U B .
H10 H 0.3989 0.5993 0.0226 0.080 Uiso 1 1 calc R . .
C11 C 0.5168(7) 0.5550(6) 0.0767(6) 0.080(2) Uani 1 1 d U . .
H11 H 0.5460 0.5195 0.0474 0.096 Uiso 1 1 calc R B .
C12 C 0.5607(7) 0.5578(6) 0.1316(6) 0.082(3) Uani 1 1 d U B .
H12 H 0.6199 0.5242 0.1410 0.098 Uiso 1 1 calc R . .
C13 C 0.5192(6) 0.6104(5) 0.1757(6) 0.073(2) Uani 1 1 d U . .
H13 H 0.5498 0.6124 0.2149 0.087 Uiso 1 1 calc R B .
C14 C 0.4334(5) 0.6589(5) 0.1606(5) 0.0603(19) Uani 1 1 d U B .
C15 C 0.3791(5) 0.7192(5) 0.2040(5) 0.0599(18) Uani 1 1 d U . .
C16 C 0.4277(6) 0.7239(5) 0.2665(5) 0.063(2) Uani 1 1 d U B .
H16B H 0.3873 0.7617 0.2919 0.095 Uiso 1 1 calc R . .
H16C H 0.4860 0.7447 0.2460 0.095 Uiso 1 1 calc R . .
H16A H 0.4412 0.6684 0.3017 0.095 Uiso 1 1 calc R . .
C17 C 0.3593(5) 0.8025(4) 0.1434(4) 0.0511(16) Uani 1 1 d U B .
C18 C 0.3841(5) 0.8771(4) 0.1406(4) 0.0485(16) Uani 1 1 d U . .
H18 H 0.4154 0.8795 0.1792 0.058 Uiso 1 1 calc R B .
C19 C 0.3634(5) 0.9472(4) 0.0824(4) 0.0521(17) Uani 1 1 d U B .
C20 C 0.3141(5) 0.9448(4) 0.0267(4) 0.0511(16) Uani 1 1 d U . .
C21 C 0.2906(5) 0.8708(4) 0.0278(4) 0.0506(17) Uani 1 1 d U B .
H21 H 0.2590 0.8684 -0.0108 0.061 Uiso 1 1 calc R . .
C22 C 0.3142(5) 0.7994(4) 0.0867(4) 0.0502(16) Uani 1 1 d U . .
C23 C 0.2678(6) 1.0218(5) -0.0934(5) 0.0641(19) Uani 1 1 d DU . .
H23A H 0.2067 1.0044 -0.0870 0.077 Uiso 1 1 calc R A 1
H23B H 0.3150 0.9839 -0.1156 0.077 Uiso 1 1 calc R A 1
C24 C 0.2634(7) 1.1115(6) -0.1423(6) 0.058(2) Uani 0.770(6) 1 d PDU A 1
H24A H 0.2429 1.1159 -0.1903 0.070 Uiso 0.770(6) 1 calc PR A 1
H24B H 0.2155 1.1475 -0.1187 0.070 Uiso 0.770(6) 1 calc PR A 1
C24A C 0.229(3) 1.0995(13) -0.1503(18) 0.069(4) Uani 0.230(6) 1 d PDU A 2
H24D H 0.2596 1.0978 -0.1999 0.083 Uiso 0.230(6) 1 calc PR A 2
H24C H 0.1619 1.1018 -0.1502 0.083 Uiso 0.230(6) 1 calc PR A 2
C25 C 0.3498(10) 1.1843(7) -0.1009(7) 0.088(3) Uani 0.770(6) 1 d PDU A 1
H25B H 0.4164 1.1760 -0.0938 0.106 Uiso 0.770(6) 1 calc PR A 1
H25A H 0.3184 1.1547 -0.0532 0.106 Uiso 0.770(6) 1 calc PR A 1
C25A C 0.308(3) 1.211(2) -0.2002(18) 0.080(4) Uani 0.230(6) 1 d PDU A 2
H25D H 0.2792 1.2383 -0.2472 0.096 Uiso 0.230(6) 1 calc PR A 2
H25C H 0.3673 1.1739 -0.2074 0.096 Uiso 0.230(6) 1 calc PR A 2
C26 C 0.3116(9) 1.2759(8) -0.1149(9) 0.091(3) Uani 0.770(6) 1 d PDU A 1
H26B H 0.3353 1.2978 -0.0807 0.109 Uiso 0.770(6) 1 calc PR A 1
H26A H 0.3307 1.3071 -0.1664 0.109 Uiso 0.770(6) 1 calc PR A 1
C26A C 0.315(3) 1.271(3) -0.159(3) 0.087(4) Uani 0.230(6) 1 d PDU A 2
H26C H 0.3614 1.2459 -0.1226 0.105 Uiso 0.230(6) 1 calc PR A 2
H26D H 0.3328 1.3231 -0.1937 0.105 Uiso 0.230(6) 1 calc PR A 2
C27 C 0.1787(9) 1.3703(7) -0.1137(8) 0.086(3) Uani 0.770(6) 1 d PDU A 1
H27A H 0.1981 1.4022 -0.1649 0.103 Uiso 0.770(6) 1 calc PR A 1
H27B H 0.2044 1.3901 -0.0791 0.103 Uiso 0.770(6) 1 calc PR A 1
C27A C 0.224(3) 1.302(3) -0.052(2) 0.086(4) Uani 0.230(6) 1 d PDU A 2
H27D H 0.2839 1.3171 -0.0489 0.103 Uiso 0.230(6) 1 calc PR A 2
H27C H 0.2162 1.2504 -0.0114 0.103 Uiso 0.230(6) 1 calc PR A 2
C28 C 0.0736(9) 1.3841(9) -0.1003(7) 0.090(3) Uani 0.770(6) 1 d PDU A 1
H28B H 0.0475 1.4439 -0.1081 0.107 Uiso 0.770(6) 1 calc PR A 1
H28A H 0.0466 1.3635 -0.1336 0.107 Uiso 0.770(6) 1 calc PR A 1
C28A C 0.144(2) 1.372(2) -0.044(3) 0.086(3) Uani 0.230(6) 1 d PDU A 2
H28D H 0.1676 1.3998 -0.0144 0.104 Uiso 0.230(6) 1 calc PR A 2
H28C H 0.1430 1.4115 -0.0946 0.104 Uiso 0.230(6) 1 calc PR A 2
C29 C -0.0312(9) 1.3729(9) -0.0029(7) 0.085(3) Uani 0.770(6) 1 d PDU A 1
H29A H -0.0769 1.3411 -0.0080 0.102 Uiso 0.770(6) 1 calc PR A 1
H29B H -0.0452 1.4300 -0.0367 0.102 Uiso 0.770(6) 1 calc PR A 1
C29A C -0.045(2) 1.415(3) -0.015(2) 0.079(4) Uani 0.230(6) 1 d PDU A 2
H29C H -0.0675 1.4150 -0.0609 0.094 Uiso 0.230(6) 1 calc PR A 2
H29D H -0.0430 1.4734 -0.0201 0.094 Uiso 0.230(6) 1 calc PR A 2
C30 C -0.0433(8) 1.3772(7) 0.0755(6) 0.070(2) Uani 0.770(6) 1 d PDU A 1
H30A H -0.0335 1.3204 0.1105 0.085 Uiso 0.770(6) 1 calc PR A 1
H30B H 0.0028 1.4077 0.0820 0.085 Uiso 0.770(6) 1 calc PR A 1
C30A C -0.123(3) 1.390(2) 0.0470(19) 0.073(3) Uani 0.230(6) 1 d PDU A 2
H30D H -0.1838 1.4086 0.0269 0.087 Uiso 0.230(6) 1 calc PR A 2
H30C H -0.1129 1.3290 0.0694 0.087 Uiso 0.230(6) 1 calc PR A 2
C31 C 0.0094(8) 1.3705(8) 0.2612(7) 0.076(3) Uani 0.764(7) 1 d PDU B 1
H31A H 0.0169 1.3115 0.2626 0.091 Uiso 0.764(7) 1 calc PR B 1
H31B H -0.0126 1.3751 0.3116 0.091 Uiso 0.764(7) 1 calc PR B 1
C31A C 0.024(2) 1.356(2) 0.228(2) 0.068(3) Uani 0.236(7) 1 d PDU B 2
H31C H 0.0029 1.3075 0.2220 0.082 Uiso 0.236(7) 1 calc PR B 2
H31D H 0.0501 1.3372 0.2762 0.082 Uiso 0.236(7) 1 calc PR B 2
C32 C 0.0995(9) 1.4020(8) 0.2338(7) 0.072(3) Uani 0.764(7) 1 d PDU B 1
H32B H 0.0900 1.4589 0.2384 0.086 Uiso 0.764(7) 1 calc PR B 1
H32A H 0.1458 1.3669 0.2681 0.086 Uiso 0.764(7) 1 calc PR B 1
C32A C 0.102(2) 1.382(3) 0.1650(19) 0.074(4) Uani 0.236(7) 1 d PDU B 2
H32C H 0.1507 1.3358 0.1567 0.089 Uiso 0.236(7) 1 calc PR B 2
H32D H 0.0796 1.4205 0.1179 0.089 Uiso 0.236(7) 1 calc PR B 2
C33 C 0.2121(8) 1.4493(8) 0.1310(7) 0.076(3) Uani 0.764(7) 1 d PDU B 1
H33A H 0.2605 1.4333 0.1656 0.091 Uiso 0.764(7) 1 calc PR B 1
H33B H 0.1892 1.5099 0.1192 0.091 Uiso 0.764(7) 1 calc PR B 1
C33A C 0.2153(19) 1.447(3) 0.193(2) 0.084(4) Uani 0.236(7) 1 d PDU B 2
H33C H 0.2407 1.4352 0.2406 0.101 Uiso 0.236(7) 1 calc PR B 2
H33D H 0.2023 1.5080 0.1723 0.101 Uiso 0.236(7) 1 calc PR B 2
C34 C 0.2490(11) 1.4246(9) 0.0618(8) 0.110(4) Uani 0.764(7) 1 d PDU B 1
H34A H 0.1964 1.4408 0.0310 0.132 Uiso 0.764(7) 1 calc PR B 1
H34B H 0.2948 1.4610 0.0348 0.132 Uiso 0.764(7) 1 calc PR B 1
C34A C 0.298(3) 1.418(2) 0.142(2) 0.083(4) Uani 0.236(7) 1 d PDU B 2
H34C H 0.2915 1.4567 0.0915 0.099 Uiso 0.236(7) 1 calc PR B 2
H34D H 0.3550 1.4254 0.1582 0.099 Uiso 0.236(7) 1 calc PR B 2
C35 C 0.3614(11) 1.3226(10) 0.1025(10) 0.097(3) Uani 0.764(7) 1 d PDU B 1
H35A H 0.3409 1.3006 0.1558 0.116 Uiso 0.764(7) 1 calc PR B 1
H35B H 0.3917 1.3712 0.0943 0.116 Uiso 0.764(7) 1 calc PR B 1
C35A C 0.357(3) 1.307(3) 0.075(2) 0.087(4) Uani 0.236(7) 1 d PDU B 2
H35D H 0.3632 1.3609 0.0377 0.105 Uiso 0.236(7) 1 calc PR B 2
H35C H 0.3036 1.2904 0.0613 0.105 Uiso 0.236(7) 1 calc PR B 2
C36 C 0.4250(10) 1.2539(8) 0.0705(8) 0.071(3) Uani 0.764(7) 1 d PDU B 1
H36A H 0.4193 1.2696 0.0168 0.085 Uiso 0.764(7) 1 calc PR B 1
H36B H 0.4905 1.2528 0.0766 0.085 Uiso 0.764(7) 1 calc PR B 1
C36A C 0.438(3) 1.250(2) 0.047(3) 0.067(4) Uani 0.236(7) 1 d PDU B 2
H36C H 0.4458 1.2629 -0.0076 0.081 Uiso 0.236(7) 1 calc PR B 2
H36D H 0.4974 1.2475 0.0656 0.081 Uiso 0.236(7) 1 calc PR B 2
C37 C 0.4783(5) 1.1115(5) 0.0900(5) 0.0603(18) Uani 1 1 d DU . .
H37B H 0.5327 1.1111 0.1142 0.072 Uiso 1 1 calc R B 1
H37A H 0.4964 1.1237 0.0361 0.072 Uiso 1 1 calc R B 1
C38 C 0.4477(6) 1.0270(5) 0.1202(5) 0.0623(19) Uani 1 1 d U B .
H38A H 0.5024 0.9821 0.1213 0.075 Uiso 1 1 calc R . .
H38B H 0.4174 1.0196 0.1713 0.075 Uiso 1 1 calc R . .
C39 C -0.1391(5) 1.3925(5) 0.2256(5) 0.0620(18) Uani 1 1 d DU . .
C40 C -0.1758(6) 1.3935(5) 0.1641(5) 0.0628(19) Uani 1 1 d DU A .
C41 C -0.2605(6) 1.3685(5) 0.1712(5) 0.0593(19) Uani 1 1 d U . .
H41 H -0.2859 1.3688 0.1286 0.071 Uiso 1 1 calc R B .
C42 C -0.3089(6) 1.3425(5) 0.2418(5) 0.0585(18) Uani 1 1 d U B .
C43 C -0.2712(6) 1.3412(5) 0.3039(5) 0.0571(18) Uani 1 1 d U . .
C44 C -0.1857(6) 1.3646(5) 0.2956(5) 0.0635(19) Uani 1 1 d U B .
H44 H -0.1583 1.3616 0.3382 0.076 Uiso 1 1 calc R . .
C45 C -0.3327(6) 1.3111(5) 0.3776(5) 0.0633(19) Uani 1 1 d U B .
C46 C -0.2908(8) 1.3077(6) 0.4458(5) 0.082(3) Uani 1 1 d U . .
H46B H -0.3353 1.2924 0.4895 0.123 Uiso 1 1 calc R B .
H46C H -0.2763 1.3623 0.4404 0.123 Uiso 1 1 calc R . .
H46A H -0.2336 1.2661 0.4516 0.123 Uiso 1 1 calc R . .
C47 C -0.4050(6) 1.3164(5) 0.2575(5) 0.0602(19) Uani 1 1 d U . .
C48 C -0.4454(6) 1.3189(6) 0.1893(5) 0.073(3) Uani 1 1 d U B .
H48A H -0.4055 1.2789 0.1660 0.109 Uiso 1 1 calc R . .
H48C H -0.4494 1.3750 0.1543 0.109 Uiso 1 1 calc R . .
H48B H -0.5078 1.3045 0.2031 0.109 Uiso 1 1 calc R . .
C49 C -0.3897(5) 1.2288(4) 0.3148(4) 0.0533(17) Uani 1 1 d U B .
C50 C -0.3517(5) 1.2267(5) 0.3770(4) 0.0551(17) Uani 1 1 d U . .
C51 C -0.3320(6) 1.1515(5) 0.4318(4) 0.0553(18) Uani 1 1 d U B .
H51 H -0.3041 1.1485 0.4741 0.066 Uiso 1 1 calc R . .
C52 C -0.3542(6) 1.0802(5) 0.4233(4) 0.0585(18) Uani 1 1 d U . .
C53 C -0.3894(6) 1.0833(5) 0.3602(4) 0.0534(17) Uani 1 1 d U B .
C54 C -0.4091(5) 1.1575(4) 0.3054(4) 0.0512(17) Uani 1 1 d U . .
H54 H -0.4352 1.1598 0.2625 0.061 Uiso 1 1 calc R B .
C55 C -0.3278(8) 0.9924(6) 0.5476(5) 0.085(2) Uani 1 1 d U . .
H55B H -0.3707 1.0375 0.5637 0.102 Uiso 1 1 calc R B .
H55A H -0.2636 0.9982 0.5510 0.102 Uiso 1 1 calc R . .
C56 C -0.3454(6) 0.9137(5) 0.5978(4) 0.0628(19) Uani 1 1 d DU B .
H56B H -0.3341 0.9107 0.6483 0.075 Uiso 1 1 calc R D 1
H56A H -0.4116 0.9104 0.5990 0.075 Uiso 1 1 calc R D 1
C57 C -0.3278(10) 0.7718(8) 0.6152(8) 0.060(3) Uani 0.620(8) 1 d PDU B 1
H57A H -0.3956 0.7839 0.6113 0.072 Uiso 0.620(8) 1 calc PR B 1
H57B H -0.3179 0.7537 0.6683 0.072 Uiso 0.620(8) 1 calc PR B 1
C57A C -0.2962(18) 0.7677(12) 0.6357(11) 0.059(3) Uani 0.380(8) 1 d PDU B 2
H57C H -0.3539 0.7640 0.6699 0.070 Uiso 0.380(8) 1 calc PR B 2
H57D H -0.2474 0.7741 0.6624 0.070 Uiso 0.380(8) 1 calc PR B 2
C58 C -0.2828(8) 0.7033(9) 0.5813(9) 0.061(3) Uani 0.620(8) 1 d PDU B 1
H58B H -0.3109 0.6531 0.6068 0.074 Uiso 0.620(8) 1 calc PR B 1
H58A H -0.2938 0.7211 0.5285 0.074 Uiso 0.620(8) 1 calc PR B 1
C58A C -0.2661(16) 0.6880(13) 0.6142(12) 0.060(3) Uani 0.380(8) 1 d PDU B 2
H58D H -0.2483 0.6420 0.6589 0.072 Uiso 0.380(8) 1 calc PR B 2
H58C H -0.3203 0.6760 0.5978 0.072 Uiso 0.380(8) 1 calc PR B 2
C59 C -0.1526(11) 0.6050(10) 0.5750(9) 0.068(3) Uani 0.620(8) 1 d PDU B 1
H59A H -0.1711 0.6069 0.5270 0.081 Uiso 0.620(8) 1 calc PR B 1
H59B H -0.1813 0.5619 0.6146 0.081 Uiso 0.620(8) 1 calc PR B 1
C59A C -0.1582(18) 0.6077(15) 0.5502(15) 0.068(3) Uani 0.380(8) 1 d PDU B 2
H59C H -0.1998 0.5961 0.5206 0.082 Uiso 0.380(8) 1 calc PR B 2
H59D H -0.1610 0.5663 0.5998 0.082 Uiso 0.380(8) 1 calc PR B 2
C60 C -0.0506(10) 0.5851(9) 0.5743(8) 0.075(3) Uani 0.620(8) 1 d PDU B 1
H60B H -0.0320 0.5963 0.6170 0.089 Uiso 0.620(8) 1 calc PR B 1
H60A H -0.0292 0.5253 0.5790 0.089 Uiso 0.620(8) 1 calc PR B 1
C60A C -0.0600(14) 0.5963(16) 0.5139(13) 0.069(3) Uani 0.380(8) 1 d PDU B 2
H60C H -0.0431 0.5387 0.5106 0.083 Uiso 0.380(8) 1 calc PR B 2
H60D H -0.0592 0.6341 0.4626 0.083 Uiso 0.380(8) 1 calc PR B 2
C61 C 0.0909(9) 0.5812(9) 0.5210(7) 0.068(3) Uani 0.620(8) 1 d PDU B 1
H61B H 0.1122 0.5849 0.5660 0.082 Uiso 0.620(8) 1 calc PR B 1
H61A H 0.0920 0.5220 0.5258 0.082 Uiso 0.620(8) 1 calc PR B 1
C61A C 0.0870(14) 0.6392(16) 0.5054(10) 0.064(3) Uani 0.380(8) 1 d PDU B 2
H61C H 0.1379 0.5931 0.5248 0.077 Uiso 0.380(8) 1 calc PR B 2
H61D H 0.0928 0.6841 0.5253 0.077 Uiso 0.380(8) 1 calc PR B 2
C62 C 0.1503(9) 0.6216(9) 0.4516(6) 0.060(3) Uani 0.620(8) 1 d PDU B 1
H62B H 0.1438 0.6818 0.4453 0.072 Uiso 0.620(8) 1 calc PR B 1
H62A H 0.2166 0.5961 0.4560 0.072 Uiso 0.620(8) 1 calc PR B 1
C62A C 0.1222(16) 0.6712(13) 0.4255(10) 0.058(3) Uani 0.380(8) 1 d PDU B 2
H62C H 0.0824 0.7243 0.4016 0.070 Uiso 0.380(8) 1 calc PR B 2
H62D H 0.1865 0.6814 0.4212 0.070 Uiso 0.380(8) 1 calc PR B 2
C63 C -0.0339(8) 0.6200(8) 0.3259(7) 0.064(3) Uani 0.664(6) 1 d PDU C 1
H63B H -0.0379 0.6780 0.3264 0.077 Uiso 0.664(6) 1 calc PR C 1
H63A H -0.0223 0.5822 0.3760 0.077 Uiso 0.664(6) 1 calc PR C 1
C63A C -0.0415(14) 0.6225(16) 0.2336(12) 0.068(4) Uani 0.336(6) 1 d PDU C 2
H63C H -0.0192 0.6114 0.1855 0.082 Uiso 0.336(6) 1 calc PR C 2
H63D H -0.0656 0.6829 0.2232 0.082 Uiso 0.336(6) 1 calc PR C 2
C64 C -0.1233(9) 0.6095(10) 0.3036(7) 0.068(3) Uani 0.664(6) 1 d PDU C 1
H64B H -0.1387 0.6513 0.2560 0.082 Uiso 0.664(6) 1 calc PR C 1
H64A H -0.1174 0.5533 0.2983 0.082 Uiso 0.664(6) 1 calc PR C 1
C64A C -0.1226(16) 0.5742(16) 0.2713(14) 0.069(4) Uani 0.336(6) 1 d PDU C 2
H64D H -0.1606 0.5742 0.2332 0.083 Uiso 0.336(6) 1 calc PR C 2
H64C H -0.0970 0.5157 0.2970 0.083 Uiso 0.336(6) 1 calc PR C 2
C65 C -0.2817(9) 0.6135(10) 0.3462(8) 0.079(3) Uani 0.664(6) 1 d PDU C 1
H65A H -0.2802 0.5553 0.3475 0.095 Uiso 0.664(6) 1 calc PR C 1
H65B H -0.2938 0.6496 0.2957 0.095 Uiso 0.664(6) 1 calc PR C 1
C65A C -0.2539(18) 0.5657(19) 0.3497(16) 0.079(4) Uani 0.336(6) 1 d PDU C 2
H65C H -0.2294 0.5055 0.3692 0.095 Uiso 0.336(6) 1 calc PR C 2
H65D H -0.2926 0.5740 0.3094 0.095 Uiso 0.336(6) 1 calc PR C 2
C66 C -0.3614(12) 0.6375(11) 0.4015(10) 0.082(3) Uani 0.664(6) 1 d PDU C 1
H66A H -0.4202 0.6261 0.3919 0.099 Uiso 0.664(6) 1 calc PR C 1
H66B H -0.3483 0.6042 0.4526 0.099 Uiso 0.664(6) 1 calc PR C 1
C66A C -0.311(2) 0.599(2) 0.4114(16) 0.082(4) Uani 0.336(6) 1 d PDU C 2
H66C H -0.3552 0.5623 0.4410 0.099 Uiso 0.336(6) 1 calc PR C 2
H66D H -0.2707 0.6061 0.4446 0.099 Uiso 0.336(6) 1 calc PR C 2
C67 C -0.4480(10) 0.7422(8) 0.4405(8) 0.080(3) Uani 0.664(6) 1 d PDU C 1
H67B H -0.4385 0.7110 0.4927 0.096 Uiso 0.664(6) 1 calc PR C 1
H67A H -0.5036 0.7277 0.4283 0.096 Uiso 0.664(6) 1 calc PR C 1
C67A C -0.379(3) 0.7173(19) 0.4259(18) 0.082(3) Uani 0.336(6) 1 d PDU C 2
H67D H -0.3241 0.7393 0.4305 0.098 Uiso 0.336(6) 1 calc PR C 2
H67C H -0.3975 0.6798 0.4748 0.098 Uiso 0.336(6) 1 calc PR C 2
C68 C -0.4644(11) 0.8355(8) 0.4310(8) 0.079(3) Uani 0.664(6) 1 d PDU C 1
H68B H -0.5079 0.8475 0.4727 0.094 Uiso 0.664(6) 1 calc PR C 1
H68A H -0.4048 0.8519 0.4325 0.094 Uiso 0.664(6) 1 calc PR C 1
C68A C -0.4599(18) 0.7899(16) 0.4007(16) 0.080(3) Uani 0.336(6) 1 d PDU C 2
H68C H -0.5058 0.7733 0.3784 0.097 Uiso 0.336(6) 1 calc PR C 2
H68D H -0.4917 0.8113 0.4421 0.097 Uiso 0.336(6) 1 calc PR C 2
C69 C -0.4345(10) 0.9108(8) 0.3053(9) 0.073(3) Uani 0.664(6) 1 d PDU C 1
H69A H -0.4491 0.9033 0.2594 0.088 Uiso 0.664(6) 1 calc PR C 1
H69B H -0.3725 0.8774 0.3171 0.088 Uiso 0.664(6) 1 calc PR C 1
C69A C -0.4741(18) 0.9213(11) 0.3087(19) 0.072(3) Uani 0.336(6) 1 d PDU C 2
H69D H -0.5344 0.9254 0.3395 0.087 Uiso 0.336(6) 1 calc PR C 2
H69C H -0.4851 0.9151 0.2613 0.087 Uiso 0.336(6) 1 calc PR C 2
C70 C -0.4332(6) 1.0017(5) 0.2935(5) 0.066(2) Uani 1 1 d DU . .
H70A H -0.3882 1.0223 0.2508 0.080 Uiso 1 1 calc R C 1
H70B H -0.4956 1.0353 0.2835 0.080 Uiso 1 1 calc R C 1
C71 C -0.4262(7) 1.3702(5) 0.3649(5) 0.072(2) Uani 1 1 d U . .
C74 C -0.5477(6) 1.4266(6) 0.2826(6) 0.082(3) Uani 1 1 d U . .
H74 H -0.5744 1.4296 0.2397 0.099 Uiso 1 1 calc R B .
C75 C -0.4625(6) 1.3731(5) 0.3028(5) 0.067(2) Uani 1 1 d U B .
C76 C 1.0029(6) 0.8514(5) 0.5841(4) 0.0587(19) Uani 1 1 d U . .
H76 H 0.9948 0.7953 0.6067 0.070 Uiso 1 1 calc R . .
C77 C 0.9003(5) 0.8690(5) 0.4875(4) 0.0550(18) Uani 1 1 d U . .
H77 H 0.8888 0.8139 0.5101 0.066 Uiso 1 1 calc R . .
C78 C 0.9567(6) 0.9005(5) 0.5180(4) 0.0522(16) Uani 1 1 d U . .
C79 C 0.9714(5) 0.9830(4) 0.4848(4) 0.0478(16) Uani 1 1 d U . .
C80 C 0.9287(5) 1.0319(5) 0.4205(4) 0.0518(17) Uani 1 1 d U . .
C81 C 0.8738(6) 0.9953(5) 0.3922(4) 0.0552(18) Uani 1 1 d U . .
H81 H 0.8446 1.0266 0.3486 0.066 Uiso 1 1 calc R . .
C82 C 0.9439(6) 1.1162(5) 0.3867(4) 0.0557(19) Uani 1 1 d U . .
H82 H 0.9156 1.1490 0.3431 0.067 Uiso 1 1 calc R . .
C83 C 0.7989(6) 0.8805(6) 0.3941(5) 0.066(2) Uani 1 1 d U . .
H83B H 0.7639 0.9252 0.3563 0.079 Uiso 1 1 calc R . .
H83A H 0.7536 0.8546 0.4340 0.079 Uiso 1 1 calc R . .
C84 C 0.8566(7) 0.8157(6) 0.3595(5) 0.076(2) Uani 1 1 d U . .
H84A H 0.8140 0.7893 0.3431 0.092 Uiso 1 1 calc R . .
H84B H 0.8917 0.7719 0.3979 0.092 Uiso 1 1 calc R . .
C85 C 0.9248(7) 0.8487(6) 0.2941(5) 0.081(3) Uani 1 1 d U . .
H85B H 0.8913 0.8936 0.2563 0.121 Uiso 1 1 calc R . .
H85A H 0.9559 0.8037 0.2731 0.121 Uiso 1 1 calc R . .
H85C H 0.9712 0.8701 0.3105 0.121 Uiso 1 1 calc R . .
C86 C 0.1134(6) 0.9961(7) 0.1195(5) 0.077(2) Uani 1 1 d U . .
H86 H 0.1396 0.9617 0.1636 0.093 Uiso 1 1 calc R . .
C87 C 0.0633(6) 0.9617(5) 0.0850(4) 0.0604(19) Uani 1 1 d U . .
C88 C 0.0504(7) 0.8786(6) 0.1103(5) 0.074(2) Uani 1 1 d U . .
H88 H 0.0768 0.8425 0.1537 0.089 Uiso 1 1 calc R . .
C89 C 0.0258(5) 1.0149(5) 0.0191(4) 0.0511(17) Uani 1 1 d U . .
C90 C 0.0400(6) 1.0994(5) -0.0076(5) 0.0610(19) Uani 1 1 d U . .
C91 C -0.0002(6) 1.1518(5) -0.0737(5) 0.070(2) Uani 1 1 d U . .
H91 H 0.0080 1.2082 -0.0924 0.084 Uiso 1 1 calc R . .
C92 C 0.0920(6) 1.1242(6) 0.0338(6) 0.074(2) Uani 1 1 d U . .
H92 H 0.1029 1.1799 0.0176 0.089 Uiso 1 1 calc R . .
C93 C 0.1830(8) 1.1052(8) 0.1352(7) 0.097(3) Uani 1 1 d U . .
H93A H 0.2251 1.0575 0.1648 0.116 Uiso 1 1 calc R . .
H93B H 0.2219 1.1423 0.0984 0.116 Uiso 1 1 calc R . .
C94 C 0.1264(7) 1.1504(7) 0.1842(6) 0.081(2) Uani 1 1 d U . .
H94A H 0.0821 1.1160 0.2175 0.098 Uiso 1 1 calc R . .
H94B H 0.0901 1.2022 0.1544 0.098 Uiso 1 1 calc R . .
C95 C 0.1871(8) 1.1717(7) 0.2300(7) 0.098(3) Uani 1 1 d U . .
H95B H 0.2332 1.2030 0.1971 0.148 Uiso 1 1 calc R . .
H95A H 0.2189 1.1203 0.2627 0.148 Uiso 1 1 calc R . .
H95C H 0.1481 1.2054 0.2599 0.148 Uiso 1 1 calc R . .
C96 C -0.5910(7) 1.4755(6) 0.3304(7) 0.088(3) Uani 1 1 d U B .
H96 H -0.6493 1.5104 0.3197 0.106 Uiso 1 1 calc R . .
C97 C -0.5552(8) 1.4744(6) 0.3869(7) 0.094(3) Uani 1 1 d U . .
H97 H -0.5859 1.5098 0.4159 0.112 Uiso 1 1 calc R B .
C98 C -0.4708(7) 1.4215(6) 0.4070(6) 0.086(3) Uani 1 1 d U B .
H98 H -0.4447 1.4212 0.4493 0.103 Uiso 1 1 calc R . .

loop_
_atom_site_aniso_label
_atom_site_aniso_U_11
_atom_site_aniso_U_22
_atom_site_aniso_U_33
_atom_site_aniso_U_23
_atom_site_aniso_U_13
_atom_site_aniso_U_12
P1 0.0483(11) 0.0614(13) 0.0567(12) -0.0222(10) 0.0046(9) -0.0120(9)
P2 0.116(2) 0.0813(18) 0.0701(16) -0.0438(14) -0.0133(16) 0.0240(17)
F1 0.069(3) 0.118(4) 0.080(3) -0.053(3) 0.013(3) -0.024(3)
F2 0.068(3) 0.076(3) 0.083(3) -0.022(3) 0.001(3) -0.022(3)
F3 0.077(3) 0.104(4) 0.059(3) -0.015(3) -0.009(3) 0.013(3)
F4 0.085(3) 0.086(3) 0.066(3) -0.033(3) -0.008(3) 0.000(3)
F5 0.109(4) 0.081(4) 0.092(4) -0.021(3) 0.009(3) -0.039(3)
F6 0.052(3) 0.092(4) 0.110(4) -0.038(3) -0.008(3) 0.000(3)
F7 0.150(6) 0.136(5) 0.097(4) -0.061(4) -0.011(4) 0.001(5)
F8 0.148(6) 0.163(7) 0.126(6) -0.020(5) 0.026(5) -0.004(6)
F9 0.165(7) 0.118(6) 0.151(6) -0.023(5) -0.003(5) 0.059(5)
F10 0.195(8) 0.224(8) 0.138(6) -0.107(6) -0.021(6) 0.008(7)
F11 0.170(7) 0.115(6) 0.231(9) -0.030(6) -0.003(7) -0.054(5)
F12 0.119(5) 0.135(6) 0.121(5) -0.029(4) -0.027(4) 0.033(4)
O1 0.093(3) 0.044(3) 0.058(3) -0.013(2) -0.009(3) -0.014(3)
O2 0.074(4) 0.084(4) 0.068(4) -0.015(3) 0.006(3) -0.010(3)
O2A 0.075(5) 0.077(5) 0.074(5) -0.018(5) -0.008(5) -0.010(5)
O3 0.093(4) 0.080(4) 0.092(5) -0.023(4) -0.005(4) -0.025(4)
O3A 0.091(5) 0.083(5) 0.089(5) -0.025(4) -0.007(5) -0.022(4)
O4 0.101(4) 0.097(5) 0.084(4) -0.025(4) 0.014(4) -0.010(4)
O4A 0.091(5) 0.080(5) 0.085(5) -0.024(4) 0.002(4) -0.016(5)
O5 0.064(4) 0.063(4) 0.069(4) -0.015(3) 0.008(3) -0.014(3)
O5A 0.065(5) 0.063(5) 0.068(5) -0.017(4) 0.003(5) -0.017(5)
O6 0.061(3) 0.058(3) 0.065(5) -0.013(3) -0.008(3) -0.014(3)
O6A 0.064(5) 0.063(5) 0.070(5) -0.014(5) -0.003(5) -0.012(4)
O7 0.056(4) 0.057(3) 0.081(4) -0.038(3) -0.003(3) -0.019(3)
O7A 0.072(5) 0.078(5) 0.086(5) -0.018(5) -0.008(5) -0.015(5)
O8 0.100(5) 0.105(4) 0.114(5) -0.021(4) -0.003(4) -0.013(4)
O8A 0.086(5) 0.091(5) 0.098(5) -0.027(5) -0.004(5) -0.015(5)
O9 0.054(3) 0.048(3) 0.069(5) -0.022(3) 0.001(3) -0.015(3)
O9A 0.059(5) 0.055(5) 0.074(6) -0.023(5) 0.000(5) -0.016(4)
O10 0.058(3) 0.042(3) 0.076(3) -0.020(2) -0.009(2) -0.013(2)
O11 0.065(3) 0.070(3) 0.070(3) -0.019(3) -0.010(3) -0.034(3)
O12 0.064(4) 0.083(4) 0.073(4) -0.026(4) -0.001(4) -0.014(3)
O12A 0.068(5) 0.082(5) 0.075(5) -0.023(4) -0.007(5) -0.017(4)
O13 0.077(4) 0.081(4) 0.079(4) -0.021(4) 0.002(4) -0.017(4)
O13A 0.080(5) 0.085(5) 0.083(5) -0.021(4) -0.004(4) -0.018(4)
O14 0.075(4) 0.079(4) 0.080(4) -0.019(3) -0.007(3) -0.013(3)
O14A 0.076(5) 0.072(5) 0.074(5) -0.024(4) -0.002(4) -0.011(4)
O15 0.080(3) 0.052(3) 0.051(3) -0.014(2) -0.005(3) -0.011(3)
O16 0.115(4) 0.051(3) 0.052(3) -0.022(2) -0.007(3) 0.005(3)
O17 0.058(5) 0.050(4) 0.056(4) -0.006(3) 0.007(4) -0.006(3)
O17A 0.058(5) 0.054(4) 0.056(5) -0.008(4) 0.006(4) -0.004(4)
O18 0.069(4) 0.057(3) 0.057(4) -0.019(4) -0.005(4) -0.010(3)
O18A 0.073(4) 0.058(4) 0.066(5) -0.020(4) 0.002(4) -0.010(4)
O19 0.073(4) 0.072(4) 0.064(4) -0.024(3) 0.002(4) -0.015(3)
O19A 0.073(4) 0.073(4) 0.066(5) -0.025(4) 0.002(4) -0.016(4)
O20 0.068(3) 0.059(3) 0.047(3) -0.018(2) -0.005(2) -0.023(2)
N1 0.060(3) 0.054(3) 0.049(3) -0.021(3) 0.008(3) -0.012(3)
N2 0.063(4) 0.105(4) 0.079(4) -0.053(3) 0.010(3) -0.009(3)
C1 0.055(3) 0.046(3) 0.051(3) -0.020(3) -0.004(3) -0.018(3)
C2 0.053(3) 0.043(3) 0.049(3) -0.010(3) -0.004(3) -0.010(3)
C3 0.052(3) 0.041(3) 0.054(4) -0.011(3) -0.014(3) -0.008(3)
C4 0.045(3) 0.040(3) 0.063(4) -0.009(3) -0.007(3) -0.009(3)
C5 0.050(3) 0.041(3) 0.059(4) -0.013(3) -0.006(3) -0.015(3)
C6 0.053(3) 0.037(3) 0.049(3) -0.016(3) -0.009(3) -0.013(3)
C7 0.052(3) 0.042(3) 0.060(4) -0.011(3) 0.006(3) -0.013(3)
C8 0.071(5) 0.045(4) 0.062(5) -0.015(3) 0.011(4) -0.027(4)
C9 0.056(3) 0.042(3) 0.066(4) -0.013(3) 0.010(3) -0.017(3)
C10 0.069(4) 0.046(4) 0.080(4) -0.018(3) 0.013(4) -0.019(3)
C11 0.077(5) 0.056(4) 0.092(5) -0.012(4) 0.021(4) -0.015(4)
C12 0.069(4) 0.057(4) 0.099(5) -0.005(4) 0.011(4) -0.011(4)
C13 0.064(4) 0.052(4) 0.093(5) -0.008(4) 0.004(4) -0.019(3)
C14 0.050(3) 0.043(3) 0.077(4) -0.002(3) 0.003(3) -0.016(3)
C15 0.050(3) 0.048(3) 0.076(4) -0.009(3) -0.005(3) -0.013(3)
C16 0.057(4) 0.052(4) 0.083(6) -0.005(4) -0.028(4) -0.022(4)
C17 0.041(3) 0.045(3) 0.067(4) -0.017(3) 0.001(3) -0.014(3)
C18 0.043(3) 0.047(3) 0.060(4) -0.019(3) -0.005(3) -0.013(3)
C19 0.050(3) 0.039(3) 0.063(4) -0.013(3) 0.002(3) -0.008(3)
C20 0.056(3) 0.040(3) 0.056(3) -0.017(3) 0.002(3) -0.008(3)
C21 0.050(3) 0.044(3) 0.058(4) -0.018(3) 0.009(3) -0.017(3)
C22 0.047(3) 0.041(3) 0.060(4) -0.011(3) 0.008(3) -0.018(3)
C23 0.073(4) 0.056(4) 0.064(4) -0.022(3) -0.007(3) -0.007(3)
C24 0.065(4) 0.061(4) 0.063(4) -0.025(3) -0.024(4) -0.019(4)
C24A 0.072(6) 0.068(6) 0.069(6) -0.020(5) -0.011(5) -0.011(5)
C25 0.089(5) 0.085(5) 0.089(5) -0.020(4) -0.007(4) -0.024(4)
C25A 0.079(6) 0.081(6) 0.078(6) -0.020(5) -0.004(5) -0.016(5)
C26 0.091(5) 0.089(4) 0.092(5) -0.021(4) -0.008(4) -0.025(4)
C26A 0.087(5) 0.086(5) 0.087(6) -0.022(5) -0.007(5) -0.019(5)
C27 0.095(4) 0.080(4) 0.086(4) -0.028(4) 0.001(4) -0.023(4)
C27A 0.092(5) 0.084(5) 0.087(5) -0.029(5) -0.006(5) -0.022(5)
C28 0.099(5) 0.083(5) 0.082(5) -0.025(4) 0.007(4) -0.017(4)
C28A 0.092(5) 0.083(5) 0.084(5) -0.026(4) 0.002(5) -0.020(5)
C29 0.079(4) 0.078(4) 0.088(4) -0.014(4) 0.001(4) -0.015(4)
C29A 0.079(5) 0.074(5) 0.080(5) -0.020(5) 0.001(5) -0.018(5)
C30 0.069(4) 0.064(4) 0.075(4) -0.016(4) 0.001(4) -0.017(4)
C30A 0.072(5) 0.068(5) 0.076(5) -0.018(4) 0.002(5) -0.018(4)
C31 0.070(4) 0.073(4) 0.073(5) -0.012(4) -0.006(4) -0.004(4)
C31A 0.064(5) 0.066(5) 0.071(5) -0.016(4) -0.004(4) -0.013(4)
C32 0.064(4) 0.069(4) 0.080(4) -0.014(4) -0.006(4) -0.021(4)
C32A 0.069(5) 0.070(5) 0.081(5) -0.021(5) -0.005(5) -0.015(5)
C33 0.072(4) 0.077(4) 0.085(5) -0.027(4) -0.009(4) -0.019(4)
C33A 0.079(6) 0.083(6) 0.088(6) -0.021(5) -0.007(6) -0.017(5)
C34 0.099(6) 0.101(6) 0.115(6) -0.019(5) -0.001(5) -0.009(5)
C34A 0.079(6) 0.081(6) 0.089(6) -0.024(5) -0.009(5) -0.019(5)
C35 0.092(5) 0.099(5) 0.099(5) -0.026(4) -0.013(5) -0.018(4)
C35A 0.084(5) 0.084(5) 0.094(5) -0.026(5) -0.007(5) -0.016(5)
C36 0.071(4) 0.064(4) 0.082(5) -0.028(4) -0.002(4) -0.018(4)
C36A 0.068(5) 0.061(5) 0.077(6) -0.025(5) -0.002(5) -0.018(5)
C37 0.047(3) 0.056(4) 0.076(4) -0.017(3) -0.003(3) -0.011(3)
C38 0.054(4) 0.050(4) 0.078(4) -0.015(3) -0.009(3) -0.003(3)
C39 0.059(3) 0.055(3) 0.068(4) -0.016(3) 0.002(3) -0.010(3)
C40 0.058(3) 0.056(3) 0.066(4) -0.012(3) 0.007(3) -0.012(3)
C41 0.057(4) 0.054(4) 0.060(4) -0.014(3) 0.002(3) -0.006(3)
C42 0.054(3) 0.048(3) 0.064(4) -0.011(3) 0.007(3) -0.007(3)
C43 0.060(4) 0.048(3) 0.060(4) -0.018(3) 0.004(3) -0.007(3)
C44 0.066(4) 0.057(4) 0.069(4) -0.021(3) -0.006(3) -0.011(3)
C45 0.071(4) 0.051(3) 0.062(4) -0.018(3) 0.009(3) -0.008(3)
C46 0.118(7) 0.065(5) 0.065(5) -0.022(4) 0.007(5) -0.024(5)
C47 0.054(3) 0.049(3) 0.067(4) -0.007(3) 0.007(3) -0.011(3)
C48 0.057(5) 0.066(5) 0.077(6) 0.005(4) -0.007(4) -0.012(4)
C49 0.046(3) 0.043(3) 0.056(4) -0.004(3) 0.008(3) -0.004(3)
C50 0.058(4) 0.043(3) 0.056(4) -0.012(3) 0.009(3) -0.006(3)
C51 0.070(4) 0.047(3) 0.043(3) -0.015(3) 0.000(3) 0.002(3)
C52 0.074(4) 0.046(3) 0.050(3) -0.015(3) -0.002(3) 0.000(3)
C53 0.062(4) 0.046(3) 0.047(3) -0.017(3) 0.001(3) 0.001(3)
C54 0.047(3) 0.048(3) 0.050(3) -0.009(3) 0.003(3) -0.003(3)
C55 0.104(5) 0.070(4) 0.066(4) -0.015(4) 0.002(4) 0.001(4)
C56 0.067(4) 0.055(4) 0.054(4) -0.008(3) 0.000(3) 0.000(3)
C57 0.063(5) 0.056(4) 0.059(4) -0.017(4) 0.003(4) -0.012(4)
C57A 0.058(5) 0.056(5) 0.057(5) -0.013(4) 0.001(5) -0.010(4)
C58 0.066(4) 0.057(4) 0.061(5) -0.016(4) 0.002(4) -0.018(4)
C58A 0.065(5) 0.057(4) 0.059(5) -0.017(4) -0.001(4) -0.013(4)
C59 0.076(4) 0.062(4) 0.068(5) -0.022(4) -0.004(4) -0.013(4)
C59A 0.077(5) 0.063(4) 0.065(5) -0.024(4) 0.000(4) -0.010(4)
C60 0.079(4) 0.070(4) 0.072(4) -0.022(4) 0.001(4) -0.014(4)
C60A 0.074(5) 0.068(5) 0.066(5) -0.024(4) -0.003(4) -0.011(4)
C61 0.073(5) 0.076(5) 0.063(4) -0.026(4) -0.003(4) -0.024(4)
C61A 0.068(5) 0.069(5) 0.061(5) -0.023(4) -0.003(4) -0.020(4)
C62 0.063(4) 0.066(5) 0.055(4) -0.018(4) -0.004(4) -0.023(4)
C62A 0.063(5) 0.062(5) 0.056(5) -0.020(5) -0.006(5) -0.021(5)
C63 0.067(5) 0.063(5) 0.072(5) -0.028(4) -0.008(4) -0.018(4)
C63A 0.067(5) 0.074(5) 0.067(6) -0.020(5) -0.005(5) -0.021(5)
C64 0.067(4) 0.077(4) 0.066(4) -0.028(4) -0.005(4) -0.015(4)
C64A 0.068(6) 0.072(6) 0.071(6) -0.024(5) -0.007(5) -0.017(5)
C65 0.072(4) 0.086(4) 0.080(4) -0.023(4) -0.004(4) -0.018(4)
C65A 0.073(5) 0.082(5) 0.081(5) -0.020(5) -0.003(5) -0.017(5)
C66 0.076(4) 0.083(5) 0.082(5) -0.016(4) -0.003(4) -0.018(4)
C66A 0.077(5) 0.085(5) 0.083(5) -0.020(5) -0.005(5) -0.019(5)
C67 0.076(5) 0.080(5) 0.077(5) -0.015(4) -0.001(4) -0.018(4)
C67A 0.079(5) 0.083(5) 0.081(5) -0.020(5) -0.004(5) -0.018(4)
C68 0.078(5) 0.079(5) 0.077(5) -0.022(4) -0.005(4) -0.015(4)
C68A 0.079(4) 0.080(4) 0.079(5) -0.021(4) -0.002(4) -0.015(4)
C69 0.074(5) 0.074(5) 0.070(4) -0.025(4) -0.003(4) -0.007(4)
C69A 0.073(5) 0.072(5) 0.070(5) -0.022(4) -0.004(5) -0.011(5)
C70 0.069(4) 0.067(4) 0.060(4) -0.018(3) -0.003(3) -0.011(3)
C71 0.075(4) 0.054(4) 0.073(4) -0.014(3) 0.021(4) -0.009(3)
C74 0.067(4) 0.060(4) 0.091(5) 0.002(4) 0.022(4) -0.009(4)
C75 0.060(4) 0.044(3) 0.077(4) -0.006(3) 0.016(3) -0.007(3)
C76 0.070(4) 0.048(4) 0.050(4) -0.009(3) 0.002(3) -0.008(3)
C77 0.060(4) 0.053(4) 0.049(4) -0.018(3) 0.008(3) -0.008(3)
C78 0.063(4) 0.047(3) 0.047(3) -0.021(3) 0.007(3) -0.008(3)
C79 0.059(4) 0.046(3) 0.036(3) -0.020(3) 0.007(3) -0.001(3)
C80 0.059(4) 0.045(3) 0.046(3) -0.013(3) 0.002(3) -0.004(3)
C81 0.063(4) 0.054(4) 0.044(3) -0.014(3) 0.004(3) -0.009(3)
C82 0.065(4) 0.050(4) 0.047(4) -0.009(3) -0.007(3) -0.006(3)
C83 0.071(4) 0.069(4) 0.064(4) -0.027(3) 0.001(4) -0.020(3)
C84 0.090(5) 0.069(5) 0.073(5) -0.024(4) -0.009(4) -0.014(4)
C85 0.087(6) 0.092(6) 0.070(6) -0.034(5) -0.005(5) -0.016(5)
C86 0.061(4) 0.100(5) 0.065(4) -0.034(4) 0.004(4) 0.006(4)
C87 0.052(4) 0.073(4) 0.049(3) -0.021(3) 0.002(3) 0.005(3)
C88 0.067(5) 0.076(5) 0.055(4) -0.004(4) 0.002(4) 0.009(4)
C89 0.044(3) 0.055(4) 0.048(4) -0.018(3) 0.011(3) -0.003(3)
C90 0.054(4) 0.062(4) 0.061(4) -0.023(3) 0.017(3) -0.006(3)
C91 0.062(4) 0.057(4) 0.072(5) -0.011(4) 0.019(4) -0.001(4)
C92 0.066(4) 0.081(4) 0.078(4) -0.042(4) 0.027(4) -0.017(4)
C93 0.082(5) 0.119(5) 0.099(5) -0.052(4) -0.001(4) -0.013(4)
C94 0.071(5) 0.098(5) 0.086(5) -0.047(4) -0.007(4) -0.007(4)
C95 0.081(6) 0.112(8) 0.116(8) -0.053(6) -0.011(6) -0.015(6)
C96 0.074(5) 0.059(4) 0.104(5) -0.005(4) 0.028(4) -0.008(4)
C97 0.095(5) 0.063(4) 0.099(5) -0.013(4) 0.033(5) -0.010(4)
C98 0.093(5) 0.061(4) 0.086(5) -0.015(4) 0.026(4) -0.012(4)

loop_
_atom_type_symbol
_atom_type_description
_atom_type_scat_dispersion_real
_atom_type_scat_dispersion_imag
_atom_type_scat_source
C C 0.0033 0.0016 'International Tables Vol C Tables 4.2.6.8 and 6.1.1.4'
H H 0.0000 0.0000 'International Tables Vol C Tables 4.2.6.8 and 6.1.1.4'
N N 0.0061 0.0033 'International Tables Vol C Tables 4.2.6.8 and 6.1.1.4'
O O 0.0106 0.0060 'International Tables Vol C Tables 4.2.6.8 and 6.1.1.4'
F F 0.0171 0.0103 'International Tables Vol C Tables 4.2.6.8 and 6.1.1.4'
P P 0.1023 0.0942 'International Tables Vol C Tables 4.2.6.8 and 6.1.1.4'

loop_
_geom_angle_atom_site_label_1
_geom_angle_atom_site_label_2
_geom_angle_atom_site_label_3
_geom_angle
_geom_angle_site_symmetry_1
F5 P1 F4 91.4(3) .
F5 P1 F3 91.6(3) .
F4 P1 F3 91.0(3) .
F5 P1 F1 88.6(3) .
F4 P1 F1 179.9(3) .
F3 P1 F1 89.1(3) .
F5 P1 F6 90.0(3) .
F4 P1 F6 89.6(3) .
F3 P1 F6 178.3(3) .
F1 P1 F6 90.3(3) .
F5 P1 F2 179.2(3) .
F4 P1 F2 88.9(3) .
F3 P1 F2 89.1(3) .
F1 P1 F2 91.2(3) .
F6 P1 F2 89.2(3) .
F11 P2 F10 103.0(7) .
F11 P2 F9 92.3(6) .
F10 P2 F9 91.8(5) .
F11 P2 F7 90.4(6) .
F10 P2 F7 166.5(6) .
F9 P2 F7 89.5(5) .
F11 P2 F12 93.3(5) .
F10 P2 F12 89.8(5) .
F9 P2 F12 173.6(6) .
F7 P2 F12 87.5(4) .
F11 P2 F8 176.6(6) .
F10 P2 F8 79.9(6) .
F9 P2 F8 85.7(5) .
F7 P2 F8 86.7(5) .
F12 P2 F8 88.5(5) .
C20 O1 C23 119.0(6) .
C24 O2 C25 111.4(9) .
C24A O2A C25A 105.9(16) .
C27 O3 C26 106.3(11) .
C27A O3A C26A 115(4) .
C29 O4 C28 104.3(10) .
C28A O4A C29A 153(4) .
C40 O5 C30 115.5(9) .
C40 O5A C30A 106(2) .
C39 O6 C31 110.6(9) .
C39 O6A C31A 111(3) .
C33 O7 C32 118.8(8) .
C32A O7A C33A 113.0(18) .
C35 O8 C34 102.4(13) .
C34A O8A C35A 127(3) .
C37 O9 C36 111.9(9) .
C37 O9A C36A 102(3) .
C19 O10 C38 118.1(6) .
C63 O11 C1 121.1(7) .
C63 O11 C63A 80.9(13) .
C1 O11 C63A 129.8(10) .
C64 O12 C65 110.6(10) .
C64A O12A C65A 104.7(18) .
C66 O13 C67 108.5(11) .
C66A O13A C67A 102(2) .
C69 O14 C68 114.2(12) .
C69A O14A C68A 111.2(19) .
C53 O15 C70 119.4(6) .
C55 O16 C52 123.3(7) .
C56 O17 C57 110.1(10) .
C57A O17A C56 108.6(16) .
C59 O18 C58 105.4(11) .
C59A O18A C58A 112.1(18) .
C60 O19 C61 93.5(10) .
C61A O19A C60A 119.8(19) .
C2 O20 C62 123.8(7) .
C2 O20 C62A 106.5(9) .
C62 O20 C62A 36.4(9) .
C81 N1 C77 122.1(7) .
C81 N1 C83 119.5(7) .
C77 N1 C83 118.4(7) .
C86 N2 C92 121.8(9) .
C86 N2 C93 119.9(10) .
C92 N2 C93 118.3(10) .
C2 C1 O11 121.5(7) .
C2 C1 C6 121.0(7) .
O11 C1 C6 117.4(6) .
C1 C2 O20 118.5(6) .
C1 C2 C3 119.3(7) .
O20 C2 C3 122.2(7) .
C4 C3 C2 120.2(7) .
C4 C3 H3 119.9 .
C2 C3 H3 119.9 .
C5 C4 C3 120.6(7) .
C5 C4 C15 114.6(7) .
C3 C4 C15 124.8(7) .
C4 C5 C6 119.1(7) .
C4 C5 C7 113.9(6) .
C6 C5 C7 126.9(7) .
C1 C6 C5 119.7(7) .
C1 C6 H6 120.1 .
C5 C6 H6 120.1 .
C9 C7 C8 113.4(7) .
C9 C7 C22 104.7(6) .
C8 C7 C22 115.0(6) .
C9 C7 C5 103.6(6) .
C8 C7 C5 113.5(6) .
C22 C7 C5 105.5(6) .
C7 C8 H8A 109.5 .
C7 C8 H8B 109.5 .
H8A C8 H8B 109.5 .
C7 C8 H8C 109.5 .
H8A C8 H8C 109.5 .
H8B C8 H8C 109.5 .
C10 C9 C14 119.9(8) .
C10 C9 C7 126.7(8) .
C14 C9 C7 113.3(7) .
C9 C10 C11 118.7(10) .
C9 C10 H10 120.6 .
C11 C10 H10 120.6 .
C12 C11 C10 121.8(10) .
C12 C11 H11 119.1 .
C10 C11 H11 119.1 .
C11 C12 C13 120.3(10) .
C11 C12 H12 119.8 .
C13 C12 H12 119.8 .
C14 C13 C12 118.7(10) .
C14 C13 H13 120.7 .
C12 C13 H13 120.7 .
C13 C14 C9 120.5(9) .
C13 C14 C15 124.7(9) .
C9 C14 C15 114.7(7) .
C16 C15 C17 113.7(6) .
C16 C15 C4 114.7(7) .
C17 C15 C4 104.7(6) .
C16 C15 C14 115.3(7) .
C17 C15 C14 103.5(7) .
C4 C15 C14 103.5(6) .
C15 C16 H16B 109.5 .
C15 C16 H16C 109.5 .
H16B C16 H16C 109.5 .
C15 C16 H16A 109.5 .
H16B C16 H16A 109.5 .
H16C C16 H16A 109.5 .
C22 C17 C18 119.4(7) .
C22 C17 C15 114.4(6) .
C18 C17 C15 126.2(7) .
C19 C18 C17 120.5(7) .
C19 C18 H18 119.8 .
C17 C18 H18 119.8 .
O10 C19 C18 124.9(7) .
O10 C19 C20 115.2(6) .
C18 C19 C20 120.0(7) .
O1 C20 C21 125.3(7) .
O1 C20 C19 114.4(6) .
C21 C20 C19 120.3(7) .
C20 C21 C22 118.8(7) .
C20 C21 H21 120.6 .
C22 C21 H21 120.6 .
C17 C22 C21 121.0(7) .
C17 C22 C7 114.5(6) .
C21 C22 C7 124.5(7) .
O1 C23 C24A 124.0(14) .
O1 C23 C24 105.9(7) .
C24A C23 C24 24.5(11) .
O1 C23 H23A 110.6 .
C24A C23 H23A 87.6 .
C24 C23 H23A 110.6 .
O1 C23 H23B 110.6 .
C24A C23 H23B 112.3 .
C24 C23 H23B 110.6 .
H23A C23 H23B 108.7 .
O2 C24 C23 115.6(9) .
O2 C24 H24A 108.4 .
C23 C24 H24A 108.4 .
O2 C24 H24B 108.4 .
C23 C24 H24B 108.4 .
H24A C24 H24B 107.4 .
O2A C24A C23 112(2) .
O2A C24A H24D 109.2 .
C23 C24A H24D 109.2 .
O2A C24A H24C 109.2 .
C23 C24A H24C 109.2 .
H24D C24A H24C 107.9 .
O2 C25 C26 120.6(11) .
O2 C25 H25B 107.2 .
C26 C25 H25B 107.2 .
O2 C25 H25A 107.2 .
C26 C25 H25A 107.2 .
H25B C25 H25A 106.8 .
O2A C25A C26A 88(2) .
O2A C25A H25D 114.0 .
C26A C25A H25D 114.0 .
O2A C25A H25C 114.0 .
C26A C25A H25C 114.0 .
H25D C25A H25C 111.2 .
O3 C26 C25 106.9(10) .
O3 C26 H26B 110.3 .
C25 C26 H26B 110.3 .
O3 C26 H26A 110.3 .
C25 C26 H26A 110.3 .
H26B C26 H26A 108.6 .
O3A C26A C25A 106.1(17) .
O3A C26A H26C 110.5 .
C25A C26A H26C 110.5 .
O3A C26A H26D 110.5 .
C25A C26A H26D 110.5 .
H26C C26A H26D 108.7 .
O3 C27 C28 109.3(11) .
O3 C27 H27A 109.8 .
C28 C27 H27A 109.8 .
O3 C27 H27B 109.8 .
C28 C27 H27B 109.8 .
H27A C27 H27B 108.3 .
O3A C27A C28A 109(3) .
O3A C27A H27D 110.0 .
C28A C27A H27D 110.0 .
O3A C27A H27C 109.9 .
C28A C27A H27C 109.9 .
H27D C27A H27C 108.3 .
O4 C28 C27 103.8(11) .
O4 C28 H28B 111.0 .
C27 C28 H28B 111.0 .
O4 C28 H28A 111.0 .
C27 C28 H28A 111.0 .
H28B C28 H28A 109.0 .
O4A C28A C27A 133(4) .
O4A C28A H28D 103.9 .
C27A C28A H28D 103.9 .
O4A C28A H28C 103.9 .
C27A C28A H28C 103.8 .
H28D C28A H28C 105.4 .
O4 C29 C30 113.8(11) .
O4 C29 H29A 108.8 .
C30 C29 H29A 108.8 .
O4 C29 H29B 108.8 .
C30 C29 H29B 108.8 .
H29A C29 H29B 107.7 .
O4A C29A C30A 127(3) .
O4A C29A H29C 105.6 .
C30A C29A H29C 105.6 .
O4A C29A H29D 105.6 .
C30A C29A H29D 105.6 .
H29C C29A H29D 106.1 .
O5 C30 C29 108.7(9) .
O5 C30 H30A 110.0 .
C29 C30 H30A 110.0 .
O5 C30 H30B 110.0 .
C29 C30 H30B 110.0 .
H30A C30 H30B 108.3 .
O5A C30A C29A 107(3) .
O5A C30A H30D 110.4 .
C29A C30A H30D 110.4 .
O5A C30A H30C 110.4 .
C29A C30A H30C 110.4 .
H30D C30A H30C 108.6 .
O6 C31 C32 105.5(10) .
O6 C31 H31A 110.6 .
C32 C31 H31A 110.7 .
O6 C31 H31B 110.6 .
C32 C31 H31B 110.6 .
H31A C31 H31B 108.8 .
O6A C31A C32A 115(3) .
O6A C31A H31C 108.6 .
C32A C31A H31C 108.5 .
O6A C31A H31D 108.6 .
C32A C31A H31D 108.7 .
H31C C31A H31D 107.6 .
O7 C32 C31 119.6(11) .
O7 C32 H32B 107.4 .
C31 C32 H32B 107.4 .
O7 C32 H32A 107.4 .
C31 C32 H32A 107.4 .
H32B C32 H32A 106.9 .
O7A C32A C31A 84(3) .
O7A C32A H32C 114.6 .
C31A C32A H32C 114.7 .
O7A C32A H32D 114.8 .
C31A C32A H32D 114.8 .
H32C C32A H32D 111.8 .
O7 C33 C34 103.4(10) .
O7 C33 H33A 111.1 .
C34 C33 H33A 111.1 .
O7 C33 H33B 111.1 .
C34 C33 H33B 111.1 .
H33A C33 H33B 109.0 .
O7A C33A C34A 130(3) .
O7A C33A H33C 104.8 .
C34A C33A H33C 104.7 .
O7A C33A H33D 104.8 .
C34A C33A H33D 104.7 .
H33C C33A H33D 105.8 .
O8 C34 C33 124.5(13) .
O8 C34 H34A 106.2 .
C33 C34 H34A 106.2 .
O8 C34 H34B 106.2 .
C33 C34 H34B 106.2 .
H34A C34 H34B 106.4 .
O8A C34A C33A 119(3) .
O8A C34A H34C 107.6 .
C33A C34A H34C 107.6 .
O8A C34A H34D 107.6 .
C33A C34A H34D 107.6 .
H34C C34A H34D 107.0 .
O8 C35 C36 97.3(13) .
O8 C35 H35A 112.3 .
C36 C35 H35A 112.3 .
O8 C35 H35B 112.3 .
C36 C35 H35B 112.3 .
H35A C35 H35B 109.9 .
O8A C35A C36A 146(5) .
O8A C35A H35D 100.3 .
C36A C35A H35D 100.3 .
O8A C35A H35C 100.3 .
C36A C35A H35C 100.3 .
H35D C35A H35C 104.3 .
O9 C36 C35 114.7(11) .
O9 C36 H36A 108.6 .
C35 C36 H36A 108.6 .
O9 C36 H36B 108.6 .
C35 C36 H36B 108.6 .
H36A C36 H36B 107.6 .
O9A C36A C35A 94(3) .
O9A C36A H36C 112.9 .
C35A C36A H36C 112.9 .
O9A C36A H36D 112.9 .
C35A C36A H36D 112.9 .
H36C C36A H36D 110.3 .
O9 C37 O9A 16.7(18) .
O9 C37 C38 109.1(7) .
O9A C37 C38 109.7(17) .
O9 C37 H37B 109.9 .
O9A C37 H37B 123.1 .
C38 C37 H37B 109.9 .
O9 C37 H37A 109.9 .
O9A C37 H37A 94.7 .
C38 C37 H37A 109.9 .
H37B C37 H37A 108.3 .
O10 C38 C37 108.4(7) .
O10 C38 H38A 110.0 .
C37 C38 H38A 110.0 .
O10 C38 H38B 110.0 .
C37 C38 H38B 110.0 .
H38A C38 H38B 108.4 .
C40 C39 C44 120.2(8) .
C40 C39 O6 113.7(8) .
C44 C39 O6 126.1(9) .
C40 C39 O6A 128.8(17) .
C44 C39 O6A 110.9(17) .
O6 C39 O6A 15.2(18) .
C39 C40 C41 120.0(7) .
C39 C40 O5 126.2(8) .
C41 C40 O5 113.8(8) .
C39 C40 O5A 108.6(16) .
C41 C40 O5A 131.1(17) .
O5 C40 O5A 18.1(15) .
C40 C41 C42 119.8(8) .
C40 C41 H41 120.1 .
C42 C41 H41 120.1 .
C43 C42 C41 120.0(8) .
C43 C42 C47 114.7(7) .
C41 C42 C47 125.3(8) .
C44 C43 C42 119.2(8) .
C44 C43 C45 126.8(8) .
C42 C43 C45 114.0(7) .
C43 C44 C39 120.7(8) .
C43 C44 H44 119.6 .
C39 C44 H44 119.6 .
C46 C45 C71 114.6(8) .
C46 C45 C50 114.2(7) .
C71 C45 C50 104.6(7) .
C46 C45 C43 114.2(8) .
C71 C45 C43 103.7(7) .
C50 C45 C43 104.3(6) .
C45 C46 H46B 109.5 .
C45 C46 H46C 109.5 .
H46B C46 H46C 109.5 .
C45 C46 H46A 109.5 .
H46B C46 H46A 109.5 .
H46C C46 H46A 109.5 .
C48 C47 C42 114.0(7) .
C48 C47 C75 115.9(8) .
C42 C47 C75 103.3(7) .
C48 C47 C49 113.9(7) .
C42 C47 C49 104.1(6) .
C75 C47 C49 104.1(6) .
C47 C48 H48A 109.5 .
C47 C48 H48C 109.5 .
H48A C48 H48C 109.5 .
C47 C48 H48B 109.5 .
H48A C48 H48B 109.5 .
H48C C48 H48B 109.5 .
C50 C49 C54 121.7(7) .
C50 C49 C47 113.7(7) .
C54 C49 C47 124.5(8) .
C49 C50 C51 119.6(7) .
C49 C50 C45 114.8(7) .
C51 C50 C45 125.6(8) .
C50 C51 C52 118.6(8) .
C50 C51 H51 120.7 .
C52 C51 H51 120.7 .
C53 C52 O16 116.6(7) .
C53 C52 C51 120.8(7) .
O16 C52 C51 122.5(7) .
C52 C53 C54 121.1(7) .
C52 C53 O15 114.8(6) .
C54 C53 O15 124.1(7) .
C53 C54 C49 118.1(8) .
C53 C54 H54 120.9 .
C49 C54 H54 120.9 .
O16 C55 C56 114.5(9) .
O16 C55 H55B 108.6 .
C56 C55 H55B 108.6 .
O16 C55 H55A 108.6 .
C56 C55 H55A 108.6 .
H55B C55 H55A 107.6 .
O17 C56 C55 113.1(8) .
O17 C56 O17A 16.3(12) .
C55 C56 O17A 117.2(11) .
O17 C56 H56B 109.0 .
C55 C56 H56B 109.0 .
O17A C56 H56B 119.0 .
O17 C56 H56A 109.0 .
C55 C56 H56A 109.0 .
O17A C56 H56A 93.1 .
H56B C56 H56A 107.8 .
O17 C57 C58 110.3(11) .
O17 C57 H57A 109.6 .
C58 C57 H57A 109.6 .
O17 C57 H57B 109.6 .
C58 C57 H57B 109.6 .
H57A C57 H57B 108.1 .
O17A C57A C58A 112.2(18) .
O17A C57A H57C 109.2 .
C58A C57A H57C 109.2 .
O17A C57A H57D 109.2 .
C58A C57A H57D 109.2 .
H57C C57A H57D 107.9 .
O18 C58 C57 110.3(12) .
O18 C58 H58B 109.6 .
C57 C58 H58B 109.6 .
O18 C58 H58A 109.6 .
C57 C58 H58A 109.6 .
H58B C58 H58A 108.1 .
O18A C58A C57A 116.0(19) .
O18A C58A H58D 108.3 .
C57A C58A H58D 108.3 .
O18A C58A H58C 108.3 .
C57A C58A H58C 108.3 .
H58D C58A H58C 107.4 .
O18 C59 C60 107.9(13) .
O18 C59 H59A 110.1 .
C60 C59 H59A 110.1 .
O18 C59 H59B 110.1 .
C60 C59 H59B 110.1 .
H59A C59 H59B 108.4 .
O18A C59A C60A 114(2) .
O18A C59A H59C 108.7 .
C60A C59A H59C 108.7 .
O18A C59A H59D 108.7 .
C60A C59A H59D 108.7 .
H59C C59A H59D 107.6 .
O19 C60 C59 110.4(13) .
O19 C60 H60B 109.6 .
C59 C60 H60B 109.6 .
O19 C60 H60A 109.6 .
C59 C60 H60A 109.6 .
H60B C60 H60A 108.1 .
O19A C60A C59A 117(2) .
O19A C60A H60C 108.0 .
C59A C60A H60C 108.0 .
O19A C60A H60D 108.0 .
C59A C60A H60D 108.0 .
H60C C60A H60D 107.3 .
C62 C61 O19 102.8(10) .
C62 C61 H61B 111.2 .
O19 C61 H61B 111.2 .
C62 C61 H61A 111.2 .
O19 C61 H61A 111.2 .
H61B C61 H61A 109.1 .
O19A C61A C62A 139(2) .
O19A C61A H61C 102.2 .
C62A C61A H61C 102.2 .
O19A C61A H61D 102.2 .
C62A C61A H61D 102.2 .
H61C C61A H61D 104.8 .
O20 C62 C61 108.3(10) .
O20 C62 H62B 110.0 .
C61 C62 H62B 110.0 .
O20 C62 H62A 110.0 .
C61 C62 H62A 110.0 .
H62B C62 H62A 108.4 .
O20 C62A C61A 107.9(15) .
O20 C62A H62C 110.1 .
C61A C62A H62C 110.1 .
O20 C62A H62D 110.1 .
C61A C62A H62D 110.1 .
H62C C62A H62D 108.4 .
O11 C63 C64 106.7(9) .
O11 C63 H63B 110.4 .
C64 C63 H63B 110.4 .
O11 C63 H63A 110.4 .
C64 C63 H63A 110.4 .
H63B C63 H63A 108.6 .
O11 C63A C64A 113.9(18) .
O11 C63A H63C 108.8 .
C64A C63A H63C 108.8 .
O11 C63A H63D 108.8 .
C64A C63A H63D 108.8 .
H63C C63A H63D 107.7 .
O12 C64 C63 105.5(10) .
O12 C64 H64B 110.6 .
C63 C64 H64B 110.6 .
O12 C64 H64A 110.6 .
C63 C64 H64A 110.6 .
H64B C64 H64A 108.8 .
O12A C64A C63A 110(2) .
O12A C64A H64D 109.6 .
C63A C64A H64D 109.6 .
O12A C64A H64C 109.6 .
C63A C64A H64C 109.6 .
H64D C64A H64C 108.1 .
O12 C65 C66 112.5(13) .
O12 C65 H65A 109.1 .
C66 C65 H65A 109.1 .
O12 C65 H65B 109.1 .
C66 C65 H65B 109.1 .
H65A C65 H65B 107.8 .
O12A C65A C66A 106(2) .
O12A C65A H65C 110.6 .
C66A C65A H65C 110.6 .
O12A C65A H65D 110.6 .
C66A C65A H65D 110.6 .
H65C C65A H65D 108.7 .
O13 C66 C65 108.7(14) .
O13 C66 H66A 110.0 .
C65 C66 H66A 110.0 .
O13 C66 H66B 109.9 .
C65 C66 H66B 110.0 .
H66A C66 H66B 108.3 .
O13A C66A C65A 102(2) .
O13A C66A H66C 111.5 .
C65A C66A H66C 111.5 .
O13A C66A H66D 111.5 .
C65A C66A H66D 111.5 .
H66C C66A H66D 109.3 .
O13 C67 C68 111.2(12) .
O13 C67 H67B 109.4 .
C68 C67 H67B 109.4 .
O13 C67 H67A 109.4 .
C68 C67 H67A 109.4 .
H67B C67 H67A 108.0 .
O13A C67A C68A 108(3) .
O13A C67A H67D 110.0 .
C68A C67A H67D 110.0 .
O13A C67A H67C 110.0 .
C68A C67A H67C 110.0 .
H67D C67A H67C 108.4 .
O14 C68 C67 112.2(12) .
O14 C68 H68B 109.2 .
C67 C68 H68B 109.2 .
O14 C68 H68A 109.2 .
C67 C68 H68A 109.2 .
H68B C68 H68A 107.9 .
O14A C68A C67A 101(2) .
O14A C68A H68C 111.6 .
C67A C68A H68C 111.6 .
O14A C68A H68D 111.6 .
C67A C68A H68D 111.6 .
H68C C68A H68D 109.4 .
O14 C69 C70 109.8(10) .
O14 C69 H69A 109.7 .
C70 C69 H69A 109.7 .
O14 C69 H69B 109.7 .
C70 C69 H69B 109.7 .
H69A C69 H69B 108.2 .
O14A C69A C70 110.1(16) .
O14A C69A H69D 109.6 .
C70 C69A H69D 109.6 .
O14A C69A H69C 109.6 .
C70 C69A H69C 109.6 .
H69D C69A H69C 108.1 .
O15 C70 C69 107.0(9) .
O15 C70 C69A 111.1(14) .
C69 C70 C69A 21.5(10) .
O15 C70 H70A 110.3 .
C69 C70 H70A 110.3 .
C69A C70 H70A 124.6 .
O15 C70 H70B 110.3 .
C69 C70 H70B 110.3 .
C69A C70 H70B 89.5 .
H70A C70 H70B 108.6 .
C75 C71 C98 119.9(10) .
C75 C71 C45 113.8(8) .
C98 C71 C45 126.2(10) .
C75 C74 C96 116.2(11) .
C75 C74 H74 121.9 .
C96 C74 H74 121.9 .
C71 C75 C74 120.4(9) .
C71 C75 C47 115.9(8) .
C74 C75 C47 123.7(9) .
C82 C76 C78 121.3(7) 2_776
C82 C76 H76 119.3 2_776
C78 C76 H76 119.3 .
N1 C77 C78 120.0(7) .
N1 C77 H77 120.0 .
C78 C77 H77 120.0 .
C77 C78 C79 119.5(7) .
C77 C78 C76 122.5(7) .
C79 C78 C76 118.0(7) .
C79 C79 C80 119.8(8) 2_776
C79 C79 C78 120.6(8) 2_776
C80 C79 C78 119.6(7) .
C81 C80 C79 117.6(7) .
C81 C80 C82 122.9(7) .
C79 C80 C82 119.5(7) .
N1 C81 C80 121.3(7) .
N1 C81 H81 119.3 .
C80 C81 H81 119.3 .
C76 C82 C80 120.7(7) 2_776
C76 C82 H82 119.7 2_776
C80 C82 H82 119.7 .
N1 C83 C84 109.8(7) .
N1 C83 H83B 109.7 .
C84 C83 H83B 109.7 .
N1 C83 H83A 109.7 .
C84 C83 H83A 109.7 .
H83B C83 H83A 108.2 .
C83 C84 C85 114.9(8) .
C83 C84 H84A 108.5 .
C85 C84 H84A 108.5 .
C83 C84 H84B 108.5 .
C85 C84 H84B 108.5 .
H84A C84 H84B 107.5 .
C84 C85 H85B 109.5 .
C84 C85 H85A 109.5 .
H85B C85 H85A 109.5 .
C84 C85 H85C 109.5 .
H85B C85 H85C 109.5 .
H85A C85 H85C 109.5 .
N2 C86 C87 123.4(10) .
N2 C86 H86 118.3 .
C87 C86 H86 118.3 .
C86 C87 C88 124.2(9) .
C86 C87 C89 116.6(8) .
C88 C87 C89 119.2(8) .
C91 C88 C87 121.4(8) 2_575
C91 C88 H88 119.3 2_575
C87 C88 H88 119.3 .
C89 C89 C87 120.2(9) 2_575
C89 C89 C90 120.3(9) 2_575
C87 C89 C90 119.5(8) .
C92 C90 C89 116.7(8) .
C92 C90 C91 125.3(9) .
C89 C90 C91 118.0(8) .
C88 C91 C90 120.8(8) 2_575
C88 C91 H91 119.6 2_575
C90 C91 H91 119.6 .
N2 C92 C90 122.0(9) .
N2 C92 H92 119.0 .
C90 C92 H92 119.0 .
C94 C93 N2 113.5(9) .
C94 C93 H93A 108.9 .
N2 C93 H93A 108.9 .
C94 C93 H93B 108.9 .
N2 C93 H93B 108.9 .
H93A C93 H93B 107.7 .
C93 C94 C95 110.8(9) .
C93 C94 H94A 109.5 .
C95 C94 H94A 109.5 .
C93 C94 H94B 109.5 .
C95 C94 H94B 109.5 .
H94A C94 H94B 108.1 .
C94 C95 H95B 109.5 .
C94 C95 H95A 109.5 .
H95B C95 H95A 109.5 .
C94 C95 H95C 109.5 .
H95B C95 H95C 109.5 .
H95A C95 H95C 109.5 .
C97 C96 C74 123.0(11) .
C97 C96 H96 118.5 .
C74 C96 H96 118.5 .
C96 C97 C98 120.9(12) .
C96 C97 H97 119.6 .
C98 C97 H97 119.6 .
C71 C98 C97 119.6(12) .
C71 C98 H98 120.2 .
C97 C98 H98 120.2 .

loop_
_geom_bond_atom_site_label_1
_geom_bond_atom_site_label_2
_geom_bond_distance
_geom_bond_site_symmetry_2
P1 F5 1.576(6) .
P1 F4 1.578(5) .
P1 F3 1.585(5) .
P1 F1 1.595(5) .
P1 F6 1.597(5) .
P1 F2 1.609(5) .
P2 F11 1.526(9) .
P2 F10 1.543(9) .
P2 F9 1.562(8) .
P2 F7 1.568(7) .
P2 F12 1.581(7) .
P2 F8 1.649(10) .
O1 C20 1.376(9) .
O1 C23 1.392(10) .
O2 C24 1.345(11) .
O2 C25 1.487(12) .
O2A C24A 1.432(19) .
O2A C25A 1.484(18) .
O3 C27 1.418(14) .
O3 C26 1.420(14) .
O3A C27A 1.43(2) .
O3A C26A 1.429(19) .
O4 C29 1.362(13) .
O4 C28 1.443(13) .
O4A C28A 1.399(19) .
O4A C29A 1.426(19) .
O5 C40 1.410(11) .
O5 C30 1.439(13) .
O5A C40 1.414(19) .
O5A C30A 1.422(19) .
O6 C39 1.403(11) .
O6 C31 1.424(12) .
O6A C39 1.433(19) .
O6A C31A 1.44(2) .
O7 C33 1.376(11) .
O7 C32 1.428(12) .
O7A C32A 1.425(19) .
O7A C33A 1.460(18) .
O8 C35 1.315(13) .
O8 C34 1.477(14) .
O8A C34A 1.428(19) .
O8A C35A 1.436(19) .
O9 C37 1.404(10) .
O9 C36 1.415(11) .
O9A C37 1.431(19) .
O9A C36A 1.432(19) .
O10 C19 1.371(8) .
O10 C38 1.395(10) .
O11 C63 1.334(11) .
O11 C1 1.385(8) .
O11 C63A 1.406(16) .
O12 C64 1.425(13) .
O12 C65 1.434(13) .
O12A C64A 1.423(18) .
O12A C65A 1.428(18) .
O13 C66 1.34(2) .
O13 C67 1.420(14) .
O13A C66A 1.35(4) .
O13A C67A 1.428(19) .
O14 C69 1.398(13) .
O14 C68 1.418(13) .
O14A C69A 1.439(18) .
O14A C68A 1.440(18) .
O15 C53 1.394(9) .
O15 C70 1.405(10) .
O16 C55 1.364(11) .
O16 C52 1.387(9) .
O17 C56 1.412(13) .
O17 C57 1.421(14) .
O17A C57A 1.452(18) .
O17A C56 1.464(17) .
O18 C59 1.420(13) .
O18 C58 1.462(13) .
O18A C59A 1.409(17) .
O18A C58A 1.412(17) .
O19 C60 1.424(14) .
O19 C61 1.560(14) .
O19A C61A 1.383(16) .
O19A C60A 1.400(17) .
O20 C2 1.385(9) .
O20 C62 1.414(11) .
O20 C62A 1.439(15) .
N1 C81 1.341(10) .
N1 C77 1.351(10) .
N1 C83 1.498(10) .
N2 C86 1.300(12) .
N2 C92 1.316(12) .
N2 C93 1.520(13) .
C1 C2 1.368(10) .
C1 C6 1.400(10) .
C2 C3 1.409(10) .
C3 C4 1.389(10) .
C3 H3 0.9500 .
C4 C5 1.386(10) .
C4 C15 1.544(10) .
C5 C6 1.409(10) .
C5 C7 1.538(10) .
C6 H6 0.9500 .
C7 C9 1.531(11) .
C7 C8 1.533(11) .
C7 C22 1.537(10) .
C8 H8A 0.9800 .
C8 H8B 0.9800 .
C8 H8C 0.9800 .
C9 C10 1.381(11) .
C9 C14 1.400(12) .
C10 C11 1.396(13) .
C10 H10 0.9500 .
C11 C12 1.341(14) .
C11 H11 0.9500 .
C12 C13 1.412(14) .
C12 H12 0.9500 .
C13 C14 1.378(12) .
C13 H13 0.9500 .
C14 C15 1.547(12) .
C15 C16 1.524(11) .
C15 C17 1.536(11) .
C16 H16B 0.9800 .
C16 H16C 0.9800 .
C16 H16A 0.9800 .
C17 C22 1.382(11) .
C17 C18 1.394(10) .
C18 C19 1.374(10) .
C18 H18 0.9500 .
C19 C20 1.402(11) .
C20 C21 1.385(10) .
C21 C22 1.402(10) .
C21 H21 0.9500 .
C23 C24A 1.499(18) .
C23 C24 1.525(11) .
C23 H23A 0.9900 .
C23 H23B 0.9900 .
C24 H24A 0.9900 .
C24 H24B 0.9900 .
C24A H24D 0.9900 .
C24A H24C 0.9900 .
C25 C26 1.509(14) .
C25 H25B 0.9900 .
C25 H25A 0.9900 .
C25A C26A 1.514(19) .
C25A H25D 0.9900 .
C25A H25C 0.9900 .
C26 H26B 0.9900 .
C26 H26A 0.9900 .
C26A H26C 0.9900 .
C26A H26D 0.9900 .
C27 C28 1.515(14) .
C27 H27A 0.9900 .
C27 H27B 0.9900 .
C27A C28A 1.526(19) .
C27A H27D 0.9900 .
C27A H27C 0.9900 .
C28 H28B 0.9900 .
C28 H28A 0.9900 .
C28A H28D 0.9900 .
C28A H28C 0.9900 .
C29 C30 1.507(14) .
C29 H29A 0.9900 .
C29 H29B 0.9900 .
C29A C30A 1.537(19) .
C29A H29C 0.9900 .
C29A H29D 0.9900 .
C30 H30A 0.9900 .
C30 H30B 0.9900 .
C30A H30D 0.9900 .
C30A H30C 0.9900 .
C31 C32 1.502(13) .
C31 H31A 0.9900 .
C31 H31B 0.9900 .
C31A C32A 1.564(19) .
C31A H31C 0.9900 .
C31A H31D 0.9900 .
C32 H32B 0.9900 .
C32 H32A 0.9900 .
C32A H32C 0.9900 .
C32A H32D 0.9900 .
C33 C34 1.506(14) .
C33 H33A 0.9900 .
C33 H33B 0.9900 .
C33A C34A 1.530(19) .
C33A H33C 0.9900 .
C33A H33D 0.9900 .
C34 H34A 0.9900 .
C34 H34B 0.9900 .
C34A H34C 0.9900 .
C34A H34D 0.9900 .
C35 C36 1.570(15) .
C35 H35A 0.9900 .
C35 H35B 0.9900 .
C35A C36A 1.53(2) .
C35A H35D 0.9900 .
C35A H35C 0.9900 .
C36 H36A 0.9900 .
C36 H36B 0.9900 .
C36A H36C 0.9900 .
C36A H36D 0.9900 .
C37 C38 1.523(11) .
C37 H37B 0.9900 .
C37 H37A 0.9900 .
C38 H38A 0.9900 .
C38 H38B 0.9900 .
C39 C40 1.368(12) .
C39 C44 1.393(12) .
C40 C41 1.383(11) .
C41 C42 1.408(11) .
C41 H41 0.9500 .
C42 C43 1.384(11) .
C42 C47 1.539(11) .
C43 C44 1.379(11) .
C43 C45 1.553(11) .
C44 H44 0.9500 .
C45 C46 1.514(13) .
C45 C71 1.535(12) .
C45 C50 1.544(11) .
C46 H46B 0.9800 .
C46 H46C 0.9800 .
C46 H46A 0.9800 .
C47 C48 1.507(12) .
C47 C75 1.542(12) .
C47 C49 1.552(10) .
C48 H48A 0.9800 .
C48 H48C 0.9800 .
C48 H48B 0.9800 .
C49 C50 1.384(11) .
C49 C54 1.391(11) .
C50 C51 1.390(10) .
C51 C52 1.399(11) .
C51 H51 0.9500 .
C52 C53 1.373(11) .
C53 C54 1.380(10) .
C54 H54 0.9500 .
C55 C56 1.439(12) .
C55 H55B 0.9900 .
C55 H55A 0.9900 .
C56 H56B 0.9900 .
C56 H56A 0.9900 .
C57 C58 1.507(14) .
C57 H57A 0.9900 .
C57 H57B 0.9900 .
C57A C58A 1.514(17) .
C57A H57C 0.9900 .
C57A H57D 0.9900 .
C58 H58B 0.9900 .
C58 H58A 0.9900 .
C58A H58D 0.9900 .
C58A H58C 0.9900 .
C59 C60 1.473(15) .
C59 H59A 0.9900 .
C59 H59B 0.9900 .
C59A C60A 1.509(18) .
C59A H59C 0.9900 .
C59A H59D 0.9900 .
C60 H60B 0.9900 .
C60 H60A 0.9900 .
C60A H60C 0.9900 .
C60A H60D 0.9900 .
C61 C62 1.524(14) .
C61 H61B 0.9900 .
C61 H61A 0.9900 .
C61A C62A 1.499(17) .
C61A H61C 0.9900 .
C61A H61D 0.9900 .
C62 H62B 0.9900 .
C62 H62A 0.9900 .
C62A H62C 0.9900 .
C62A H62D 0.9900 .
C63 C64 1.517(13) .
C63 H63B 0.9900 .
C63 H63A 0.9900 .
C63A C64A 1.557(18) .
C63A H63C 0.9900 .
C63A H63D 0.9900 .
C64 H64B 0.9900 .
C64 H64A 0.9900 .
C64A H64D 0.9900 .
C64A H64C 0.9900 .
C65 C66 1.534(15) .
C65 H65A 0.9900 .
C65 H65B 0.9900 .
C65A C66A 1.534(19) .
C65A H65C 0.9900 .
C65A H65D 0.9900 .
C66 H66A 0.9900 .
C66 H66B 0.9900 .
C66A H66C 0.9900 .
C66A H66D 0.9900 .
C67 C68 1.527(15) .
C67 H67B 0.9900 .
C67 H67A 0.9900 .
C67A C68A 1.547(19) .
C67A H67D 0.9900 .
C67A H67C 0.9900 .
C68 H68B 0.9900 .
C68 H68A 0.9900 .
C68A H68C 0.9900 .
C68A H68D 0.9900 .
C69 C70 1.513(13) .
C69 H69A 0.9900 .
C69 H69B 0.9900 .
C69A C70 1.554(18) .
C69A H69D 0.9900 .
C69A H69C 0.9900 .
C70 H70A 0.9900 .
C70 H70B 0.9900 .
C71 C75 1.366(13) .
C71 C98 1.379(13) .
C74 C75 1.422(12) .
C74 C96 1.425(15) .
C74 H74 0.9500 .
C76 C82 1.333(11) 2_776
C76 C78 1.460(11) .
C76 H76 0.9500 .
C77 C78 1.373(11) .
C77 H77 0.9500 .
C78 C79 1.410(10) .
C79 C79 1.408(15) 2_776
C79 C80 1.410(10) .
C80 C81 1.391(11) .
C80 C82 1.439(10) .
C81 H81 0.9500 .
C82 C76 1.333(11) 2_776
C82 H82 0.9500 .
C83 C84 1.516(12) .
C83 H83B 0.9900 .
C83 H83A 0.9900 .
C84 C85 1.516(13) .
C84 H84A 0.9900 .
C84 H84B 0.9900 .
C85 H85B 0.9800 .
C85 H85A 0.9800 .
C85 H85C 0.9800 .
C86 C87 1.390(13) .
C86 H86 0.9500 .
C87 C88 1.403(13) .
C87 C89 1.418(11) .
C88 C91 1.373(13) 2_575
C88 H88 0.9500 .
C89 C89 1.404(15) 2_575
C89 C90 1.430(11) .
C90 C92 1.400(13) .
C90 C91 1.433(12) .
C91 C88 1.373(13) 2_575
C91 H91 0.9500 .
C92 H92 0.9500 .
C93 C94 1.456(14) .
C93 H93A 0.9900 .
C93 H93B 0.9900 .
C94 C95 1.520(13) .
C94 H94A 0.9900 .
C94 H94B 0.9900 .
C95 H95B 0.9800 .
C95 H95A 0.9800 .
C95 H95C 0.9800 .
C96 C97 1.272(15) .
C96 H96 0.9500 .
C97 C98 1.408(15) .
C97 H97 0.9500 .
C98 H98 0.9500 .

loop_
_geom_torsion_atom_site_label_1
_geom_torsion_atom_site_label_2
_geom_torsion_atom_site_label_3
_geom_torsion_atom_site_label_4
_geom_torsion
_geom_torsion_site_symmetry_1
_geom_torsion_site_symmetry_4
C63 O11 C1 C2 43.3(12) . .
C63A O11 C1 C2 148.5(17) . .
C63 O11 C1 C6 -141.4(9) . .
C63A O11 C1 C6 -36.1(19) . .
O11 C1 C2 O20 -1.1(11) . .
C6 C1 C2 O20 -176.4(6) . .
O11 C1 C2 C3 176.9(7) . .
C6 C1 C2 C3 1.7(11) . .
C62 O20 C2 C1 -169.8(9) . .
C62A O20 C2 C1 -134.1(12) . .
C62 O20 C2 C3 12.2(12) . .
C62A O20 C2 C3 47.9(13) . .
C1 C2 C3 C4 -2.7(11) . .
O20 C2 C3 C4 175.3(6) . .
C2 C3 C4 C5 1.8(11) . .
C2 C3 C4 C15 -176.0(7) . .
C3 C4 C5 C6 0.1(10) . .
C15 C4 C5 C6 178.1(6) . .
C3 C4 C5 C7 179.8(6) . .
C15 C4 C5 C7 -2.1(9) . .
C2 C1 C6 C5 0.2(11) . .
O11 C1 C6 C5 -175.2(6) . .
C4 C5 C6 C1 -1.1(10) . .
C7 C5 C6 C1 179.2(7) . .
C4 C5 C7 C9 57.6(8) . .
C6 C5 C7 C9 -122.7(8) . .
C4 C5 C7 C8 -179.0(6) . .
C6 C5 C7 C8 0.7(10) . .
C4 C5 C7 C22 -52.2(8) . .
C6 C5 C7 C22 127.5(8) . .
C8 C7 C9 C10 -0.1(10) . .
C22 C7 C9 C10 -126.2(8) . .
C5 C7 C9 C10 123.4(8) . .
C8 C7 C9 C14 -179.7(6) . .
C22 C7 C9 C14 54.2(8) . .
C5 C7 C9 C14 -56.2(7) . .
C14 C9 C10 C11 -1.0(11) . .
C7 C9 C10 C11 179.4(7) . .
C9 C10 C11 C12 1.1(12) . .
C10 C11 C12 C13 -0.4(13) . .
C11 C12 C13 C14 -0.4(12) . .
C12 C13 C14 C9 0.5(11) . .
C12 C13 C14 C15 179.7(7) . .
C10 C9 C14 C13 0.2(11) . .
C7 C9 C14 C13 179.8(7) . .
C10 C9 C14 C15 -179.1(6) . .
C7 C9 C14 C15 0.5(9) . .
C5 C4 C15 C16 -179.6(7) . .
C3 C4 C15 C16 -1.6(11) . .
C5 C4 C15 C17 55.1(8) . .
C3 C4 C15 C17 -126.9(8) . .
C5 C4 C15 C14 -53.1(8) . .
C3 C4 C15 C14 124.9(8) . .
C13 C14 C15 C16 0.9(10) . .
C9 C14 C15 C16 -179.8(6) . .
C13 C14 C15 C17 125.8(8) . .
C9 C14 C15 C17 -54.9(8) . .
C13 C14 C15 C4 -125.2(8) . .
C9 C14 C15 C4 54.1(8) . .
C16 C15 C17 C22 -179.3(7) . .
C4 C15 C17 C22 -53.3(9) . .
C14 C15 C17 C22 54.9(8) . .
C16 C15 C17 C18 2.2(11) . .
C4 C15 C17 C18 128.2(8) . .
C14 C15 C17 C18 -123.6(8) . .
C22 C17 C18 C19 0.5(11) . .
C15 C17 C18 C19 178.9(7) . .
C38 O10 C19 C18 12.7(11) . .
C38 O10 C19 C20 -169.1(7) . .
C17 C18 C19 O10 -179.5(7) . .
C17 C18 C19 C20 2.4(11) . .
C23 O1 C20 C21 -18.8(11) . .
C23 O1 C20 C19 161.8(7) . .
O10 C19 C20 O1 -2.6(10) . .
C18 C19 C20 O1 175.7(7) . .
O10 C19 C20 C21 178.0(7) . .
C18 C19 C20 C21 -3.7(11) . .
O1 C20 C21 C22 -177.2(7) . .
C19 C20 C21 C22 2.2(11) . .
C18 C17 C22 C21 -2.0(11) . .
C15 C17 C22 C21 179.4(7) . .
C18 C17 C22 C7 177.9(6) . .
C15 C17 C22 C7 -0.7(9) . .
C20 C21 C22 C17 0.7(11) . .
C20 C21 C22 C7 -179.2(7) . .
C9 C7 C22 C17 -54.8(8) . .
C8 C7 C22 C17 -179.9(7) . .
C5 C7 C22 C17 54.2(8) . .
C9 C7 C22 C21 125.1(8) . .
C8 C7 C22 C21 0.0(10) . .
C5 C7 C22 C21 -125.9(8) . .
C20 O1 C23 C24A 170.7(19) . .
C20 O1 C23 C24 -171.1(7) . .
C25 O2 C24 C23 -92.6(11) . .
O1 C23 C24 O2 61.2(12) . .
C24A C23 C24 O2 -158(5) . .
C25A O2A C24A C23 114(3) . .
O1 C23 C24A O2A 16(3) . .
C24 C23 C24A O2A -31(2) . .
C24 O2 C25 C26 -89.1(13) . .
C24A O2A C25A C26A -171(3) . .
C27 O3 C26 C25 178.3(11) . .
O2 C25 C26 O3 74.6(16) . .
C27A O3A C26A C25A 146(4) . .
O2A C25A C26A O3A -36(4) . .
C26 O3 C27 C28 -179.2(11) . .
C26A O3A C27A C28A 141(4) . .
C29 O4 C28 C27 156.8(11) . .
O3 C27 C28 O4 61.2(15) . .
C29A O4A C28A C27A -153(7) . .
O3A C27A C28A O4A 87(6) . .
C28 O4 C29 C30 -142.6(12) . .
C28A O4A C29A C30A -160(7) . .
C40 O5 C30 C29 148.3(10) . .
O4 C29 C30 O5 177.6(11) . .
C40 O5A C30A C29A -168(3) . .
O4A C29A C30A O5A 87(6) . .
C39 O6 C31 C32 173.9(10) . .
C39 O6A C31A C32A 124(3) . .
C33 O7 C32 C31 167.2(11) . .
O6 C31 C32 O7 -56.6(16) . .
C33A O7A C32A C31A 165(3) . .
O6A C31A C32A O7A 78(4) . .
C32 O7 C33 C34 168.8(11) . .
C32A O7A C33A C34A -17(6) . .
C35 O8 C34 C33 -56.1(19) . .
O7 C33 C34 O8 -64.6(18) . .
C35A O8A C34A C33A 152(4) . .
O7A C33A C34A O8A -32(7) . .
C34 O8 C35 C36 -157.0(11) . .
C34A O8A C35A C36A 118(8) . .
C37 O9 C36 C35 -162.1(11) . .
O8 C35 C36 O9 -85.8(15) . .
C37 O9A C36A C35A -156(3) . .
O8A C35A C36A O9A 77(8) . .
C36 O9 C37 O9A -79(7) . .
C36 O9 C37 C38 -174.0(9) . .
C36A O9A C37 O9 95(8) . .
C36A O9A C37 C38 -174(2) . .
C19 O10 C38 C37 167.2(6) . .
O9 C37 C38 O10 72.5(9) . .
O9A C37 C38 O10 54.9(19) . .
C31 O6 C39 C40 -137.6(10) . .
C31 O6 C39 C44 42.8(15) . .
C31 O6 C39 O6A 49(6) . .
C31A O6A C39 C40 -84(3) . .
C31A O6A C39 C44 98(3) . .
C31A O6A C39 O6 -77(7) . .
C44 C39 C40 C41 1.4(13) . .
O6 C39 C40 C41 -178.2(8) . .
O6A C39 C40 C41 -176(2) . .
C44 C39 C40 O5 -179.5(9) . .
O6 C39 C40 O5 0.9(14) . .
O6A C39 C40 O5 3(2) . .
C44 C39 C40 O5A 175.7(19) . .
O6 C39 C40 O5A -4(2) . .
O6A C39 C40 O5A -2(3) . .
C30 O5 C40 C39 56.3(13) . .
C30 O5 C40 C41 -124.6(9) . .
C30 O5 C40 O5A 71(7) . .
C30A O5A C40 C39 147(3) . .
C30A O5A C40 C41 -39(4) . .
C30A O5A C40 O5 -20(5) . .
C39 C40 C41 C42 0.4(12) . .
O5 C40 C41 C42 -178.8(8) . .
O5A C40 C41 C42 -172(2) . .
C40 C41 C42 C43 -0.8(12) . .
C40 C41 C42 C47 177.5(7) . .
C41 C42 C43 C44 -0.7(12) . .
C47 C42 C43 C44 -179.2(7) . .
C41 C42 C43 C45 180.0(7) . .
C47 C42 C43 C45 1.6(10) . .
C42 C43 C44 C39 2.6(12) . .
C45 C43 C44 C39 -178.3(8) . .
C40 C39 C44 C43 -2.9(13) . .
O6 C39 C44 C43 176.6(9) . .
O6A C39 C44 C43 175.0(17) . .
C44 C43 C45 C46 -0.5(12) . .
C42 C43 C45 C46 178.7(7) . .
C44 C43 C45 C71 124.9(9) . .
C42 C43 C45 C71 -55.9(9) . .
C44 C43 C45 C50 -125.9(9) . .
C42 C43 C45 C50 53.3(9) . .
C43 C42 C47 C48 179.5(7) . .
C41 C42 C47 C48 1.2(11) . .
C43 C42 C47 C75 52.8(9) . .
C41 C42 C47 C75 -125.5(8) . .
C43 C42 C47 C49 -55.8(9) . .
C41 C42 C47 C49 125.9(8) . .
C48 C47 C49 C50 179.4(7) . .
C42 C47 C49 C50 54.6(9) . .
C75 C47 C49 C50 -53.4(9) . .
C48 C47 C49 C54 1.1(11) . .
C42 C47 C49 C54 -123.8(8) . .
C75 C47 C49 C54 128.3(8) . .
C54 C49 C50 C51 0.1(11) . .
C47 C49 C50 C51 -178.2(7) . .
C54 C49 C50 C45 178.7(7) . .
C47 C49 C50 C45 0.3(9) . .
C46 C45 C50 C49 -179.8(7) . .
C71 C45 C50 C49 54.2(9) . .
C43 C45 C50 C49 -54.4(9) . .
C46 C45 C50 C51 -1.3(12) . .
C71 C45 C50 C51 -127.3(8) . .
C43 C45 C50 C51 124.1(8) . .
C49 C50 C51 C52 -2.1(11) . .
C45 C50 C51 C52 179.5(7) . .
C55 O16 C52 C53 -161.5(9) . .
C55 O16 C52 C51 21.7(13) . .
C50 C51 C52 C53 4.0(12) . .
C50 C51 C52 O16 -179.4(7) . .
O16 C52 C53 C54 179.2(7) . .
C51 C52 C53 C54 -4.0(12) . .
O16 C52 C53 O15 2.1(11) . .
C51 C52 C53 O15 178.9(7) . .
C70 O15 C53 C52 -173.0(7) . .
C70 O15 C53 C54 9.9(11) . .
C52 C53 C54 C49 1.9(11) . .
O15 C53 C54 C49 178.8(7) . .
C50 C49 C54 C53 0.0(11) . .
C47 C49 C54 C53 178.2(7) . .
C52 O16 C55 C56 158.2(8) . .
C57 O17 C56 C55 -162.6(12) . .
C57 O17 C56 O17A -55(4) . .
O16 C55 C56 O17 56.5(13) . .
O16 C55 C56 O17A 39.0(16) . .
C57A O17A C56 O17 74(4) . .
C57A O17A C56 C55 153.7(16) . .
C56 O17 C57 C58 166.4(11) . .
C56 O17A C57A C58A 177.3(17) . .
C59 O18 C58 C57 163.4(11) . .
O17 C57 C58 O18 60.3(16) . .
C59A O18A C58A C57A 170(2) . .
O17A C57A C58A O18A 51(3) . .
C58 O18 C59 C60 175.0(13) . .
C58A O18A C59A C60A -158(2) . .
C61 O19 C60 C59 -167.8(13) . .
O18 C59 C60 O19 -74.4(16) . .
C61A O19A C60A C59A -150(2) . .
O18A C59A C60A O19A 58(3) . .
C60 O19 C61 C62 177.8(11) . .
C60A O19A C61A C62A 8(4) . .
C2 O20 C62 C61 -179.8(9) . .
C62A O20 C62 C61 110(2) . .
O19 C61 C62 O20 -64.6(13) . .
C2 O20 C62A C61A -175.7(14) . .
C62 O20 C62A C61A -50.6(15) . .
O19A C61A C62A O20 -56(4) . .
C1 O11 C63 C64 154.4(9) . .
C63A O11 C63 C64 23.1(14) . .
C63 O11 C63A C64A -53(2) . .
C1 O11 C63A C64A -176.5(13) . .
C65 O12 C64 C63 179.3(12) . .
O11 C63 C64 O12 174.2(10) . .
C65A O12A C64A C63A 176(2) . .
O11 C63A C64A O12A 81(3) . .
C64 O12 C65 C66 -171.9(13) . .
C64A O12A C65A C66A 175(2) . .
C67 O13 C66 C65 174.9(13) . .
O12 C65 C66 O13 65.2(19) . .
C67A O13A C66A C65A -158(3) . .
O12A C65A C66A O13A 75(3) . .
C66 O13 C67 C68 -176.6(13) . .
C66A O13A C67A C68A -159(3) . .
C69 O14 C68 C67 -94.0(14) . .
O13 C67 C68 O14 74.1(17) . .
C69A O14A C68A C67A 174(2) . .
O13A C67A C68A O14A -80(3) . .
C68 O14 C69 C70 -102.7(14) . .
C68A O14A C69A C70 143(2) . .
C53 O15 C70 C69 172.6(8) . .
C53 O15 C70 C69A -165.0(13) . .
O14 C69 C70 O15 62.8(14) . .
O14 C69 C70 C69A -42(4) . .
O14A C69A C70 O15 -53(3) . .
O14A C69A C70 C69 30(3) . .
C46 C45 C71 C75 179.5(7) . .
C50 C45 C71 C75 -54.7(9) . .
C43 C45 C71 C75 54.3(9) . .
C46 C45 C71 C98 3.5(12) . .
C50 C45 C71 C98 129.3(9) . .
C43 C45 C71 C98 -121.6(9) . .
C98 C71 C75 C74 -2.2(13) . .
C45 C71 C75 C74 -178.4(7) . .
C98 C71 C75 C47 177.1(7) . .
C45 C71 C75 C47 0.9(10) . .
C96 C74 C75 C71 0.0(12) . .
C96 C74 C75 C47 -179.2(7) . .
C48 C47 C75 C71 179.5(7) . .
C42 C47 C75 C71 -55.0(9) . .
C49 C47 C75 C71 53.5(9) . .
C48 C47 C75 C74 -1.2(11) . .
C42 C47 C75 C74 124.2(8) . .
C49 C47 C75 C74 -127.2(8) . .
C81 N1 C77 C78 -1.5(11) . .
C83 N1 C77 C78 -179.2(7) . .
N1 C77 C78 C79 1.5(11) . .
N1 C77 C78 C76 -178.4(7) . .
C82 C76 C78 C77 -178.9(8) 2_776 .
C82 C76 C78 C79 1.2(11) 2_776 .
C77 C78 C79 C79 179.6(8) . 2_776
C76 C78 C79 C79 -0.4(12) . 2_776
C77 C78 C79 C80 -0.6(10) . .
C76 C78 C79 C80 179.4(7) . .
C79 C79 C80 C81 179.3(8) 2_776 .
C78 C79 C80 C81 -0.5(10) . .
C79 C79 C80 C82 -0.1(12) 2_776 .
C78 C79 C80 C82 -179.9(7) . .
C77 N1 C81 C80 0.4(11) . .
C83 N1 C81 C80 178.1(7) . .
C79 C80 C81 N1 0.6(11) . .
C82 C80 C81 N1 -180.0(7) . .
C81 C80 C82 C76 179.9(8) . 2_776
C79 C80 C82 C76 -0.6(12) . 2_776
C81 N1 C83 C84 109.6(8) . .
C77 N1 C83 C84 -72.5(9) . .
N1 C83 C84 C85 -63.1(10) . .
C92 N2 C86 C87 0.1(14) . .
C93 N2 C86 C87 -179.2(8) . .
N2 C86 C87 C88 178.7(8) . .
N2 C86 C87 C89 0.3(12) . .
C86 C87 C88 C91 -179.9(8) . 2_575
C89 C87 C88 C91 -1.6(12) . 2_575
C86 C87 C89 C89 -179.8(8) . 2_575
C88 C87 C89 C89 1.7(13) . 2_575
C86 C87 C89 C90 -0.7(11) . .
C88 C87 C89 C90 -179.1(7) . .
C89 C89 C90 C92 179.8(8) 2_575 .
C87 C89 C90 C92 0.6(10) . .
C89 C89 C90 C91 0.2(12) 2_575 .
C87 C89 C90 C91 -179.0(7) . .
C92 C90 C91 C88 -179.9(8) . 2_575
C89 C90 C91 C88 -0.3(12) . 2_575
C86 N2 C92 C90 -0.1(13) . .
C93 N2 C92 C90 179.2(8) . .
C89 C90 C92 N2 -0.3(12) . .
C91 C90 C92 N2 179.4(8) . .
C86 N2 C93 C94 -98.0(12) . .
C92 N2 C93 C94 82.7(12) . .
N2 C93 C94 C95 173.1(10) . .
C75 C74 C96 C97 2.3(14) . .
C74 C96 C97 C98 -2.4(16) . .
C75 C71 C98 C97 2.2(13) . .
C45 C71 C98 C97 178.0(8) . .
C96 C97 C98 C71 0.0(15) . .
